data_1577272
loop_
_publ_author_name
'Li, Tingting'
'Wu, Yaoqin'
'Jiang, Feng'
'Zhu, Haifeng'
'He, Shengrong'
'Sui, Jiyu'
'Zhang, Cong'
'Wu, Zhennan'
'Bai, Xue'

_publ_section_title
;
 Enhancing the Quantum Yield of Lanthanide Clusters via Single-Site Ligand
 Modulation
;
_journal_name_full Nanoscale
_journal_paper_doi 10.1039/D5NR05445A
_journal_year 2026
_chemical_formula_moiety 'C204 H134 Eu4 F60 O60 P2 Ti9, 4(C2 H3 N), 2(C H4 O)'
_chemical_formula_sum 'C214 H154 Eu4 F60 N4 O62 P2 Ti9'
_chemical_formula_weight 6014.28
_chemical_name_systematic Eu4Ti9-P
_space_group_crystal_system monoclinic
_space_group_IT_number 14
_space_group_name_Hall '-P 2yn'
_space_group_name_H-M_alt 'P 1 21/n 1'
_atom_sites_solution_hydrogens mixed
_atom_sites_solution_primary dual
_atom_sites_solution_secondary difmap
_audit_creation_date 2025-10-19
_audit_creation_method
;
Olex2 1.5
(compiled 2022.04.07 svn.rca3783a0 for OlexSys, GUI svn.r6498)
;
_audit_update_record
;
2025-12-24 deposited with the CCDC.	2026-04-02 downloaded from the CCDC.
;
_cell_angle_alpha 90
_cell_angle_beta 90.647(3)
_cell_angle_gamma 90
_cell_formula_units_Z 2
_cell_length_a 19.3775(18)
_cell_length_b 21.280(2)
_cell_length_c 28.197(2)
_cell_measurement_reflns_used 9757
_cell_measurement_temperature 120(2)
_cell_measurement_theta_max 27.510
_cell_measurement_theta_min 2.612
_cell_volume 11626.4(17)
_computing_cell_refinement 'SAINT V8.40B (Bruker, 2016)'
_computing_data_collection 'Bruker D8 Venture diffractometer'
_computing_data_reduction 'SAINT V8.40B (Bruker, 2016)'
_computing_molecular_graphics 'Olex2 1.5 (Dolomanov et al., 2009)'
_computing_publication_material 'Olex2 1.5 (Dolomanov et al., 2009)'
_computing_structure_refinement 'SHELXL 2025/1 (Sheldrick, 2015)'
_computing_structure_solution 'SHELXT 2018/2 (Sheldrick, 2018)'
_diffrn_ambient_temperature 120(2)
_diffrn_detector 'Bruker PHOTON-II area detector'
_diffrn_detector_area_resol_mean 7.4
_diffrn_detector_type 'CMOS-PHOTONII area detector'
_diffrn_measured_fraction_theta_full 0.999
_diffrn_measured_fraction_theta_max 0.998
_diffrn_measurement_device 'three-circle diffractometer'
_diffrn_measurement_device_type 'Bruker PHOTON-II area detector'
_diffrn_measurement_method 'phi and omega scans'
_diffrn_radiation_monochromator graphite
_diffrn_radiation_probe x-ray
_diffrn_radiation_type MoK\a
_diffrn_radiation_wavelength 0.71073
_diffrn_reflns_av_R_equivalents 0.0577
_diffrn_reflns_av_unetI/netI 0.0190
_diffrn_reflns_Laue_measured_fraction_full 0.999
_diffrn_reflns_Laue_measured_fraction_max 0.998
_diffrn_reflns_limit_h_max 25
_diffrn_reflns_limit_h_min -25
_diffrn_reflns_limit_k_max 27
_diffrn_reflns_limit_k_min -27
_diffrn_reflns_limit_l_max 35
_diffrn_reflns_limit_l_min -36
_diffrn_reflns_number 473631
_diffrn_reflns_point_group_measured_fraction_full 0.999
_diffrn_reflns_point_group_measured_fraction_max 0.998
_diffrn_reflns_theta_full 25.242
_diffrn_reflns_theta_max 27.518
_diffrn_reflns_theta_min 2.537
_diffrn_source 'sealed X-ray tube'
_diffrn_source_current 30.0
_diffrn_source_power 1.5
_diffrn_source_target Mo
_diffrn_source_voltage 50.0
_diffrn_standards_number 0
_exptl_absorpt_coefficient_mu 1.495
_exptl_absorpt_correction_T_max 0.7456
_exptl_absorpt_correction_T_min 0.6488
_exptl_absorpt_correction_type multi-scan
_exptl_absorpt_process_details
;
SADABS-2016/2 (Bruker,2016/2) was used for absorption correction.
wR2(int) was 0.0765 before and 0.0620 after correction.
The Ratio of minimum to maximum transmission is 0.8702.
The \l/2 correction factor is Not present.
;
_exptl_crystal_colour 'clear light colourless'
_exptl_crystal_colour_lustre clear
_exptl_crystal_colour_modifier light
_exptl_crystal_colour_primary colourless
_exptl_crystal_density_diffrn 1.718
_exptl_crystal_density_method 'not measured'
_exptl_crystal_description block
_exptl_crystal_F_000 5964
_exptl_crystal_recrystallization_method
'The crystals were growth by means of evaporation of a mixture of CH3CN and MeOH at RT.'
_exptl_crystal_size_max 0.13
_exptl_crystal_size_mid 0.12
_exptl_crystal_size_min 0.1
_refine_diff_density_max 0.804
_refine_diff_density_min -0.889
_refine_diff_density_rms 0.101
_refine_ls_extinction_method none
_refine_ls_goodness_of_fit_ref 1.122
_refine_ls_hydrogen_treatment constr
_refine_ls_matrix_type full
_refine_ls_number_parameters 1840
_refine_ls_number_reflns 26726
_refine_ls_number_restraints 760
_refine_ls_restrained_S_all 1.146
_refine_ls_R_factor_all 0.0481
_refine_ls_R_factor_gt 0.0329
_refine_ls_shift/su_max 0.005
_refine_ls_shift/su_mean 0.000
_refine_ls_structure_factor_coef Fsqd
_refine_ls_weighting_details 'w=1/[\s^2^(Fo^2^)+(0.0322P)^2^+30.3184P] where P=(Fo^2^+2Fc^2^)/3'
_refine_ls_weighting_scheme calc
_refine_ls_wR_factor_gt 0.0769
_refine_ls_wR_factor_ref 0.0892
_reflns_Friedel_coverage 0.000
_reflns_number_gt 22363
_reflns_number_total 26726
_reflns_threshold_expression 'I > 2\s(I)'
_cod_data_source_file d5nr05445a2.cif
_cod_data_source_block wyq-p
_cod_depositor_comments
;
The following automatic conversions were performed:

data item '_diffrn_radiation_probe' value 'X-ray' was changed to
'x-ray' in accordance with the
/home/data/users/saulius/crontab/automatic-downloads/rss-feeds/RSC/lib/dictionaries/cif_core.dic
dictionary named 'cif_core.dic' version 2.4.2 last updated on
2011-04-26.

Automatic conversion script
Id: cif_fix_values 8170 2020-07-09 18:12:32Z antanas 
;
_cod_original_cell_volume 11626.3(18)
_cod_database_code 1577272
_shelx_shelxl_version_number 2025/1
_shelx_space_group_comment
;
The symmetry employed for this shelxl refinement is uniquely defined
by the following loop, which should always be used as a source of
symmetry information in preference to the above space-group names.
They are only intended as comments.
;
_shelx_estimated_absorpt_t_max 0.865
_shelx_estimated_absorpt_t_min 0.829
_exptl_crystal_mounting_method
;
 Crystals were removed from the crystallisation vial and immediately coated
 with PDMS (polydimethylsiloxane/Dimethicone, CAS: 9006-65-9 on a glass slide.
 A suitable single crystal was selected and mounted on a glass fiber using
 vacuum silicone grease as adhesive. The glass fiber with single crystal was
 mounted on copper pin with solid paraffin. Operator: DJ_Tokyo.
;
_olex2_refinement_description
;
1. Fixed Uiso
 At 1.2 times of:
  All C(H) groups
 At 1.5 times of:
  All C(H,H,H) groups, All O(H) groups
2. Restrained distances
 F4-F6 = F5-F6 = F5-F4
 2.1 with sigma of 0.01
 C101-N2
 1.16 with sigma of 0.01
 C101-C102
 1.46 with sigma of 0.01
 C102-N2
 2.62 with sigma of 0.02
 F1-C8 \\sim F2-C8 \\sim F3-C8
 with sigma of 0.02
 F13-C40 \\sim F14-C40 \\sim F15-C40
 with sigma of 0.02
3. Uiso/Uaniso restraints and constraints
C72 \\sim F25 \\sim F26 \\sim F27 \\sim F25A \\sim F26A \\sim F27A: within 2A
with sigma of 0.01 and sigma for terminal atoms of 0.02 within 2A
C56 \\sim F19 \\sim F20 \\sim F21 \\sim F19A \\sim F20A \\sim F21A: within 2A
with sigma of 0.01 and sigma for terminal atoms of 0.02 within 2A
C48 \\sim F16 \\sim F17 \\sim F18 \\sim F16A \\sim F17A \\sim F18A: within 2A
with sigma of 0.01 and sigma for terminal atoms of 0.02 within 2A
C13 \\sim F4 \\sim F5 \\sim F6 \\sim C16 \\sim F4A \\sim F5A \\sim F6A \\sim
C16A: within 2A with sigma of 0.01 and sigma for terminal atoms of 0.02 within
2A
C40 \\sim F13 \\sim F14 \\sim F15 \\sim F13A \\sim F14A \\sim F15A: within 2A
with sigma of 0.01 and sigma for terminal atoms of 0.02 within 2A
C8 \\sim F1 \\sim F2 \\sim F3 \\sim F1A \\sim F2A \\sim F3A: within 2A with
sigma of 0.01 and sigma for terminal atoms of 0.02 within 2A
C32 \\sim F10 \\sim F11 \\sim F12 \\sim F10A \\sim F11A \\sim F12A: within 2A
with sigma of 0.01 and sigma for terminal atoms of 0.02 within 2A
C64 \\sim F22 \\sim F23 \\sim F24 \\sim F22A \\sim F23A \\sim F24A: within 2A
with sigma of 0.01 and sigma for terminal atoms of 0.02 within 2A
C102 \\sim C101 \\sim N2: within 2A with sigma of 0.01 and sigma for terminal
atoms of 0.02 within 2A
Uanis(F19) \\sim Ueq, Uanis(F19A) \\sim Ueq, Uanis(F24A) \\sim Ueq, Uanis(F16A)
\\sim Ueq: with sigma of 0.003 and sigma for terminal atoms of 0.006
4. Rigid body (RIGU) restrains
 C40
 with sigma for 1-2 distances of 0.01 and sigma for 1-3 distances of 0.02
 C8
 with sigma for 1-2 distances of 0.01 and sigma for 1-3 distances of 0.02
 C40, F13, F14, F15
 with sigma for 1-2 distances of 0.01 and sigma for 1-3 distances of 0.02
 C8, F1, F2, F3
 with sigma for 1-2 distances of 0.01 and sigma for 1-3 distances of 0.02
5. Same fragment restrains
{C8, F1A, F2A, F3A} sigma for 1-2: 0.01, 1-3: 0.01
as in
{C8, F1, F2, F3}
{C13, F4A, F5A, F6A, C16A} sigma for 1-2: 0.01, 1-3: 0.01
as in
{C13, F4, F5, F6, C16}
{C32, F10A, F11A, F12A} sigma for 1-2: 0.01, 1-3: 0.01
as in
{C32, F10, F11, F12}
{C40, F13A, F14A, F15A} sigma for 1-2: 0.01, 1-3: 0.01
as in
{C40, F13, F14, F15}
{C48, F16A, F17A, F18A} sigma for 1-2: 0.01, 1-3: 0.01
as in
{C48, F16, F17, F18}
{C56, F19A, F20A, F21A} sigma for 1-2: 0.01, 1-3: 0.01
as in
{C56, F19, F20, F21}
{C64, F22A, F23A, F24A} sigma for 1-2: 0.01, 1-3: 0.01
as in
{C64, F22, F23, F24}
{C72, F25A, F26A, F27A} sigma for 1-2: 0.01, 1-3: 0.01
as in
{C72, F25, F26, F27}
6. Others
 Sof(F4A)=Sof(F5A)=Sof(F6A)=Sof(C16A)=1-FVAR(1)
 Sof(F4)=Sof(F5)=Sof(F6)=Sof(C16)=FVAR(1)
 Sof(F19A)=Sof(F20A)=Sof(F21A)=1-FVAR(2)
 Sof(F19)=Sof(F20)=Sof(F21)=FVAR(2)
 Sof(F13A)=Sof(F14A)=Sof(F15A)=1-FVAR(3)
 Sof(F13)=Sof(F14)=Sof(F15)=FVAR(3)
 Sof(F1A)=Sof(F2A)=Sof(F3A)=1-FVAR(4)
 Sof(F1)=Sof(F2)=Sof(F3)=FVAR(4)
 Sof(F25A)=Sof(F26A)=Sof(F27A)=1-FVAR(5)
 Sof(F25)=Sof(F26)=Sof(F27)=FVAR(5)
 Sof(F16A)=Sof(F17A)=Sof(F18A)=1-FVAR(6)
 Sof(F16)=Sof(F17)=Sof(F18)=FVAR(6)
 Sof(F10A)=Sof(F11A)=Sof(F12A)=1-FVAR(7)
 Sof(F10)=Sof(F11)=Sof(F12)=FVAR(7)
 Sof(F22A)=Sof(F23A)=Sof(F24A)=1-FVAR(8)
 Sof(F22)=Sof(F23)=Sof(F24)=FVAR(8)
7.a Riding coordinates:
 O31(H31A)
7.b Aromatic/amide H refined with riding coordinates:
 C3(H3), C4(H4), C6(H6), C7(H7), C11(H11), C12(H12), C14(H14), C15(H15),
 C19(H19), C20(H20), C22(H22), C23(H23), C27(H27), C28(H28), C30(H30), C31(H31),
  C35(H35), C36(H36), C38(H38), C39(H39), C43(H43), C44(H44), C46(H46),
 C47(H47), C51(H51), C52(H52), C54(H54), C55(H55), C59(H59), C60(H60), C62(H62),
  C63(H63), C67(H67), C68(H68), C70(H70), C71(H71), C75(H75), C76(H76),
 C78(H78), C79(H79), C82(H82), C83(H83), C84(H84), C85(H85), C86(H86), C88(H88),
  C89(H89), C90(H90), C91(H91), C92(H92), C94(H94), C95(H95), C96(H96),
 C97(H97), C98(H98)
7.c Idealised Me refined as rotating group:
 C02J(H02A,H02B,H02C), C02R(H02D,H02E,H02F), C03W(H03A,H03B,H03C), C023(H02G,
 H02H,H02I), C103(H10A,H10B,H10C), C100(H10D,H10E,H10F), C102(H10G,H10H,H10I)
;
_olex2_submission_special_instructions 'No special instructions were received'

loop_
_space_group_symop_operation_xyz
'x, y, z'
'-x+1/2, y+1/2, -z+1/2'
'-x, -y, -z'
'x-1/2, -y-1/2, z-1/2'

loop_
_atom_site_label
_atom_site_type_symbol
_atom_site_fract_x
_atom_site_fract_y
_atom_site_fract_z
_atom_site_U_iso_or_equiv
_atom_site_adp_type
_atom_site_occupancy
_atom_site_site_symmetry_order
_atom_site_calc_flag
_atom_site_refinement_flags_posn
_atom_site_refinement_flags_adp
_atom_site_refinement_flags_occupancy
_atom_site_disorder_assembly
_atom_site_disorder_group
Eu1 Eu 0.32740(2) 0.30008(2) 0.55184(2) 0.01674(4) Uani 1 1 d . . . . .
Eu2 Eu 0.53128(2) 0.39643(2) 0.40893(2) 0.01572(4) Uani 1 1 d . . . . .
Ti1 Ti 0.38657(3) 0.26848(2) 0.42457(2) 0.01745(10) Uani 1 1 d . . . . .
Ti2 Ti 0.47153(3) 0.27805(3) 0.33494(2) 0.02000(11) Uani 1 1 d . . . . .
Ti3 Ti 0.35377(3) 0.41451(2) 0.47030(2) 0.01512(10) Uani 1 1 d . . . . .
Ti4 Ti 0.36010(3) 0.47880(2) 0.58009(2) 0.01601(10) Uani 1 1 d . . . . .
Ti5 Ti 0.500000 0.500000 0.500000 0.01445(13) Uani 1 2 d S . P . .
P1 P 0.29067(4) 0.17468(4) 0.64415(3) 0.02304(16) Uani 1 1 d . . . . .
F7 F -0.09440(13) 0.28740(17) 0.39695(10) 0.0638(8) Uani 1 1 d . . . . .
F8 F -0.04934(14) 0.3382(2) 0.33918(9) 0.0747(10) Uani 1 1 d . . . . .
F9 F -0.10138(14) 0.38709(19) 0.39418(13) 0.0785(10) Uani 1 1 d . . . . .
F28 F 0.02601(14) 0.41027(18) 0.25670(11) 0.0716(9) Uani 1 1 d . . . . .
F29 F 0.06651(16) 0.35844(15) 0.19919(10) 0.0657(8) Uani 1 1 d . . . . .
F30 F 0.09222(14) 0.45551(14) 0.20554(10) 0.0582(7) Uani 1 1 d . . . . .
O1 O 0.28052(14) 0.20811(11) 0.51342(8) 0.0301(5) Uani 1 1 d . . . . .
O2 O 0.31503(12) 0.20109(11) 0.43839(8) 0.0262(5) Uani 1 1 d . . . . .
O3 O 0.42613(13) 0.23558(12) 0.54017(8) 0.0307(5) Uani 1 1 d . . . . .
O4 O 0.45218(12) 0.21941(11) 0.46419(8) 0.0244(5) Uani 1 1 d . . . . .
O5 O 0.22149(11) 0.32712(11) 0.51312(8) 0.0257(5) Uani 1 1 d . . . . .
O6 O 0.24688(11) 0.40233(10) 0.46047(8) 0.0215(4) Uani 1 1 d . . . . .
O7 O 0.25768(12) 0.35230(11) 0.60931(8) 0.0252(5) Uani 1 1 d . . . . .
O8 O 0.27518(12) 0.45537(11) 0.61863(8) 0.0260(5) Uani 1 1 d . . . . .
O9 O 0.41503(12) 0.32805(11) 0.60879(8) 0.0269(5) Uani 1 1 d . . . . .
O10 O 0.41479(12) 0.43018(10) 0.62674(8) 0.0239(5) Uani 1 1 d . . . . .
O11 O 0.60875(12) 0.30696(10) 0.40183(8) 0.0234(5) Uani 1 1 d . . . . .
O12 O 0.55690(12) 0.23345(11) 0.35686(8) 0.0246(5) Uani 1 1 d . . . . .
O13 O 0.56484(12) 0.35736(10) 0.48495(8) 0.0226(5) Uani 1 1 d . . . . .
O14 O 0.54325(10) 0.43199(9) 0.53891(7) 0.0173(4) Uani 1 1 d . . . . .
O15 O 0.44951(11) 0.45910(10) 0.36748(7) 0.0200(4) Uani 1 1 d . . . . .
O16 O 0.34873(10) 0.42793(10) 0.39874(7) 0.0184(4) Uani 1 1 d . . . . .
O17 O 0.31794(11) 0.50724(10) 0.46927(8) 0.0203(4) Uani 1 1 d . . . . .
O18 O 0.28996(11) 0.53234(11) 0.54378(8) 0.0228(5) Uani 1 1 d . . . . .
O19 O 0.37916(11) 0.32017(11) 0.31533(8) 0.0231(5) Uani 1 1 d . . . . .
O20 O 0.31263(11) 0.29791(10) 0.37772(8) 0.0220(4) Uani 1 1 d . . . . .
O21 O 0.30958(12) 0.22776(11) 0.61222(8) 0.0261(5) Uani 1 1 d . . . . .
O22 O 0.36028(10) 0.32525(9) 0.47068(7) 0.0174(4) Uani 1 1 d . . . . .
O23 O 0.34484(10) 0.41270(9) 0.53664(7) 0.0170(4) Uani 1 1 d . . . . .
O24 O 0.43388(10) 0.51139(9) 0.54948(7) 0.0155(4) Uani 1 1 d . . . . .
O25 O 0.44467(10) 0.43684(9) 0.46842(7) 0.0162(4) Uani 1 1 d . . . . .
O26 O 0.45239(11) 0.31657(10) 0.39842(7) 0.0185(4) Uani 1 1 d . . . . .
O27 O 0.41712(12) 0.21316(10) 0.36824(8) 0.0226(5) Uani 1 1 d . . . . .
O28 O 0.47216(12) 0.24784(12) 0.27612(8) 0.0281(5) Uani 1 1 d . . . . .
O29 O 0.52185(11) 0.35453(10) 0.32662(8) 0.0216(4) Uani 1 1 d . . . . .
O30 O 0.36969(11) 0.55351(10) 0.62136(7) 0.0195(4) Uani 1 1 d . . . . .
C1 C 0.27599(16) 0.18593(14) 0.47285(11) 0.0210(6) Uani 1 1 d . . . . .
C2 C 0.22204(17) 0.13757(15) 0.46174(12) 0.0246(6) Uani 1 1 d . . . . .
C02J C 0.5297(2) 0.38787(17) 0.28357(12) 0.0315(8) Uani 1 1 d . . . . .
H02A H 0.484245 0.395761 0.269259 0.047 Uiso 1 1 calc R U . . .
H02B H 0.557601 0.362919 0.261712 0.047 Uiso 1 1 calc R U . . .
H02C H 0.552869 0.428000 0.289928 0.047 Uiso 1 1 calc R U . . .
C02R C 0.4193(2) 0.14689(17) 0.36359(15) 0.0389(9) Uani 1 1 d . . . . .
H02D H 0.455638 0.129914 0.384337 0.058 Uiso 1 1 calc R U . . .
H02E H 0.428984 0.135822 0.330596 0.058 Uiso 1 1 calc R U . . .
H02F H 0.374643 0.129114 0.372615 0.058 Uiso 1 1 calc R U . . .
C3 C 0.2170(2) 0.11216(17) 0.41682(15) 0.0348(8) Uani 1 1 d . . . . .
H3 H 0.247694 0.125934 0.392914 0.042 Uiso 1 1 calc R U . . .
C03W C 0.4361(2) 0.2442(3) 0.23257(15) 0.0516(12) Uani 1 1 d . . . . .
H03A H 0.467885 0.252723 0.206541 0.077 Uiso 1 1 calc R U . . .
H03B H 0.398881 0.275412 0.232073 0.077 Uiso 1 1 calc R U . . .
H03C H 0.416470 0.202076 0.228768 0.077 Uiso 1 1 calc R U . . .
C4 C 0.1678(2) 0.06669(19) 0.40598(16) 0.0433(10) Uani 1 1 d . . . . .
H4 H 0.165061 0.049233 0.375007 0.052 Uiso 1 1 calc R U . . .
C5 C 0.1232(2) 0.0473(2) 0.44037(18) 0.0468(11) Uani 1 1 d . . . . .
C6 C 0.1270(2) 0.0724(2) 0.48585(19) 0.0510(11) Uani 1 1 d . . . . .
H6 H 0.095681 0.058930 0.509458 0.061 Uiso 1 1 calc R U . . .
C7 C 0.1772(2) 0.1175(2) 0.49664(16) 0.0412(9) Uani 1 1 d . . . . .
H7 H 0.180508 0.134441 0.527764 0.049 Uiso 1 1 calc R U . . .
C8 C 0.0702(3) -0.0018(3) 0.4286(2) 0.0737(16) Uani 1 1 d D U . . .
F1 F 0.0068(2) 0.0182(3) 0.4345(4) 0.104(3) Uani 0.709(8) 1 d D U P A 1
F2 F 0.0770(4) -0.0524(3) 0.4535(3) 0.103(3) Uani 0.709(8) 1 d D U P A 1
F3 F 0.0702(5) -0.0192(5) 0.3831(2) 0.124(3) Uani 0.709(8) 1 d D U P A 1
C9 C 0.46127(16) 0.21113(14) 0.50878(11) 0.0215(6) Uani 1 1 d . . . . .
C10 C 0.51880(17) 0.16807(15) 0.52267(11) 0.0228(6) Uani 1 1 d . . . . .
C11 C 0.56589(18) 0.14829(17) 0.48870(13) 0.0293(7) Uani 1 1 d . . . . .
H11 H 0.560259 0.160892 0.456569 0.035 Uiso 1 1 calc R U . . .
C12 C 0.6209(2) 0.1102(2) 0.50189(14) 0.0388(9) Uani 1 1 d . . . . .
H12 H 0.654092 0.097856 0.479151 0.047 Uiso 1 1 calc R U . . .
C13 C 0.6271(2) 0.0903(2) 0.54865(15) 0.0432(10) Uani 1 1 d D U . . .
F4 F 0.6572(4) -0.0136(3) 0.5693(4) 0.110(3) Uani 0.515(7) 1 d D U P B 1
F5 F 0.7132(5) 0.0601(4) 0.6030(3) 0.095(3) Uani 0.515(7) 1 d D U P B 1
F6 F 0.7304(4) 0.0384(5) 0.5319(3) 0.088(3) Uani 0.515(7) 1 d D U P B 1
C16 C 0.6819(4) 0.0438(5) 0.5628(4) 0.066(2) Uani 0.515(7) 1 d D U P B 1
C14 C 0.5797(2) 0.1089(2) 0.58215(13) 0.0399(9) Uani 1 1 d . . . . .
H14 H 0.583962 0.094382 0.613917 0.048 Uiso 1 1 calc R U . . .
C15 C 0.5260(2) 0.14867(18) 0.56931(13) 0.0332(8) Uani 1 1 d . . . . .
H15 H 0.494232 0.162584 0.592474 0.040 Uiso 1 1 calc R U . . .
C17 C 0.20685(15) 0.36246(15) 0.47888(11) 0.0209(6) Uani 1 1 d . . . . .
C18 C 0.13582(16) 0.35737(16) 0.45689(12) 0.0243(6) Uani 1 1 d . . . . .
C19 C 0.09691(18) 0.30358(18) 0.46358(14) 0.0329(8) Uani 1 1 d . . . . .
H19 H 0.113771 0.271036 0.483651 0.040 Uiso 1 1 calc R U . . .
C20 C 0.0329(2) 0.2971(2) 0.44083(15) 0.0405(9) Uani 1 1 d . . . . .
H20 H 0.006686 0.259733 0.444503 0.049 Uiso 1 1 calc R U . . .
C21 C 0.00819(18) 0.3454(2) 0.41307(13) 0.0374(9) Uani 1 1 d . . . . .
C22 C 0.04559(19) 0.4001(2) 0.40730(14) 0.0399(9) Uani 1 1 d . . . . .
H22 H 0.027304 0.433650 0.388844 0.048 Uiso 1 1 calc R U . . .
C23 C 0.11005(18) 0.40548(19) 0.42869(14) 0.0332(8) Uani 1 1 d . . . . .
H23 H 0.136725 0.442364 0.423993 0.040 Uiso 1 1 calc R U . . .
C023 C 0.31734(18) 0.58267(16) 0.64861(12) 0.0283(7) Uani 1 1 d . . . . .
H02G H 0.335877 0.620745 0.663585 0.042 Uiso 1 1 calc R U . . .
H02H H 0.301725 0.553526 0.673164 0.042 Uiso 1 1 calc R U . . .
H02I H 0.278328 0.593844 0.627851 0.042 Uiso 1 1 calc R U . . .
C24 C -0.0594(2) 0.3391(3) 0.38603(16) 0.0498(11) Uani 1 1 d . . . . .
C25 C 0.23840(16) 0.40637(15) 0.61976(11) 0.0228(6) Uani 1 1 d . . . . .
C26 C 0.16517(18) 0.41638(17) 0.63504(14) 0.0320(8) Uani 1 1 d . . . . .
C27 C 0.1166(2) 0.3712(2) 0.6242(2) 0.0586(14) Uani 1 1 d . . . . .
H27 H 0.129408 0.335022 0.606720 0.070 Uiso 1 1 calc R U . . .
C28 C 0.0486(3) 0.3785(3) 0.6389(3) 0.0741(19) Uani 1 1 d . . . . .
H28 H 0.014542 0.348181 0.630681 0.089 Uiso 1 1 calc R U . . .
C29 C 0.0314(2) 0.4309(2) 0.6657(2) 0.0560(13) Uani 1 1 d . . . . .
C30 C 0.0795(2) 0.4775(2) 0.67547(18) 0.0476(11) Uani 1 1 d . . . . .
H30 H 0.066750 0.513893 0.692755 0.057 Uiso 1 1 calc R U . . .
C31 C 0.1463(2) 0.47029(19) 0.65976(15) 0.0388(9) Uani 1 1 d . . . . .
H31 H 0.179519 0.502221 0.665821 0.047 Uiso 1 1 calc R U . . .
C32 C -0.0394(3) 0.4380(3) 0.6848(3) 0.0764(17) Uani 1 1 d D U . . .
F10 F -0.08245(16) 0.39175(17) 0.67081(16) 0.0637(11) Uani 0.874(6) 1 d D U P C 1
F11 F -0.0690(2) 0.49240(19) 0.6733(2) 0.0986(19) Uani 0.874(6) 1 d D U P C 1
F12 F -0.0391(2) 0.4359(2) 0.73394(17) 0.0887(15) Uani 0.874(6) 1 d D U P C 1
C33 C 0.42716(15) 0.37263(15) 0.63601(11) 0.0207(6) Uani 1 1 d . . . . .
C34 C 0.45721(16) 0.35988(15) 0.68410(11) 0.0225(6) Uani 1 1 d . . . . .
C35 C 0.48421(19) 0.30124(17) 0.69514(13) 0.0302(7) Uani 1 1 d . . . . .
H35 H 0.485636 0.269338 0.671607 0.036 Uiso 1 1 calc R U . . .
C36 C 0.5091(2) 0.28918(19) 0.74054(14) 0.0381(9) Uani 1 1 d . . . . .
H36 H 0.528008 0.249164 0.748080 0.046 Uiso 1 1 calc R U . . .
C37 C 0.5064(2) 0.3358(2) 0.77491(13) 0.0368(9) Uani 1 1 d . . . . .
C38 C 0.4792(2) 0.39432(19) 0.76419(13) 0.0364(8) Uani 1 1 d . . . . .
H38 H 0.476842 0.425882 0.787945 0.044 Uiso 1 1 calc R U . . .
C39 C 0.45564(19) 0.40653(17) 0.71867(12) 0.0292(7) Uani 1 1 d . . . . .
H39 H 0.438233 0.447030 0.710928 0.035 Uiso 1 1 calc R U . . .
C40 C 0.5319(3) 0.3223(2) 0.82429(16) 0.0581(13) Uani 1 1 d D U . . .
F13 F 0.4786(3) 0.3182(3) 0.85461(14) 0.0797(18) Uani 0.713(7) 1 d D U P D 1
F14 F 0.5656(5) 0.3720(3) 0.8423(2) 0.104(3) Uani 0.713(7) 1 d D U P D 1
F15 F 0.5669(4) 0.2723(3) 0.82986(19) 0.093(2) Uani 0.713(7) 1 d D U P D 1
C41 C 0.60635(16) 0.25395(15) 0.38343(11) 0.0213(6) Uani 1 1 d . . . . .
C42 C 0.66523(17) 0.20913(15) 0.39205(12) 0.0245(6) Uani 1 1 d . . . . .
C43 C 0.71919(18) 0.22678(18) 0.42195(13) 0.0318(8) Uani 1 1 d . . . . .
H43 H 0.718724 0.266876 0.436758 0.038 Uiso 1 1 calc R U . . .
C44 C 0.7739(2) 0.1859(2) 0.43027(15) 0.0415(9) Uani 1 1 d . . . . .
H44 H 0.810652 0.197669 0.450986 0.050 Uiso 1 1 calc R U . . .
C45 C 0.7742(2) 0.1281(2) 0.40812(16) 0.0420(9) Uani 1 1 d . . . . .
C46 C 0.7202(2) 0.10950(19) 0.37884(15) 0.0399(9) Uani 1 1 d . . . . .
H46 H 0.720669 0.069277 0.364234 0.048 Uiso 1 1 calc R U . . .
C47 C 0.6655(2) 0.15000(17) 0.37103(13) 0.0322(8) Uani 1 1 d . . . . .
H47 H 0.627910 0.137427 0.351262 0.039 Uiso 1 1 calc R U . . .
C48 C 0.8341(3) 0.0834(2) 0.41552(19) 0.0614(13) Uani 1 1 d D U . . .
F16 F 0.8153(6) 0.0292(4) 0.4341(5) 0.088(2) Uani 0.73(3) 1 d D U P E 1
F17 F 0.8638(5) 0.0690(5) 0.3740(3) 0.069(2) Uani 0.73(3) 1 d D U P E 1
F18 F 0.8851(5) 0.1085(5) 0.4415(4) 0.084(3) Uani 0.73(3) 1 d D U P E 1
C49 C 0.56769(15) 0.37924(14) 0.52615(11) 0.0182(6) Uani 1 1 d . . . . .
C50 C 0.60416(16) 0.34271(15) 0.56395(11) 0.0212(6) Uani 1 1 d . . . . .
C51 C 0.63977(19) 0.28794(16) 0.55212(13) 0.0298(7) Uani 1 1 d . . . . .
H51 H 0.638836 0.272700 0.520457 0.036 Uiso 1 1 calc R U . . .
C52 C 0.6766(2) 0.25594(18) 0.58720(15) 0.0376(9) Uani 1 1 d . . . . .
H52 H 0.701002 0.218594 0.579642 0.045 Uiso 1 1 calc R U . . .
C53 C 0.6776(2) 0.27881(19) 0.63318(14) 0.0375(9) Uani 1 1 d . . . . .
C54 C 0.64189(19) 0.33282(18) 0.64526(13) 0.0315(8) Uani 1 1 d . . . . .
H54 H 0.642513 0.347676 0.677030 0.038 Uiso 1 1 calc R U . . .
C55 C 0.60520(17) 0.36494(16) 0.61031(12) 0.0256(7) Uani 1 1 d . . . . .
H55 H 0.580776 0.402180 0.618089 0.031 Uiso 1 1 calc R U . . .
C56 C 0.7187(3) 0.2467(3) 0.67156(18) 0.0596(13) Uani 1 1 d D U . . .
F19 F 0.7493(8) 0.1934(5) 0.6593(3) 0.069(2) Uani 0.57(3) 1 d D U P F 1
F20 F 0.6808(6) 0.2396(6) 0.7102(3) 0.045(2) Uani 0.57(3) 1 d D U P F 1
F21 F 0.7719(6) 0.2857(6) 0.6864(4) 0.073(3) Uani 0.57(3) 1 d D U P F 1
C57 C 0.38496(16) 0.45768(14) 0.36860(10) 0.0185(6) Uani 1 1 d . . . . .
C58 C 0.34534(16) 0.49264(15) 0.33113(11) 0.0212(6) Uani 1 1 d . . . . .
C59 C 0.37990(18) 0.51724(17) 0.29203(12) 0.0282(7) Uani 1 1 d . . . . .
H59 H 0.428274 0.511394 0.289147 0.034 Uiso 1 1 calc R U . . .
C60 C 0.3436(2) 0.55014(19) 0.25748(13) 0.0355(8) Uani 1 1 d . . . . .
H60 H 0.366757 0.566378 0.230624 0.043 Uiso 1 1 calc R U . . .
C61 C 0.2732(2) 0.55920(19) 0.26237(13) 0.0341(8) Uani 1 1 d . . . . .
C62 C 0.23839(18) 0.53484(18) 0.30077(13) 0.0314(8) Uani 1 1 d . . . . .
H62 H 0.190147 0.541433 0.303759 0.038 Uiso 1 1 calc R U . . .
C63 C 0.27438(16) 0.50072(16) 0.33488(11) 0.0247(6) Uani 1 1 d . . . . .
H63 H 0.250522 0.482839 0.360849 0.030 Uiso 1 1 calc R U . . .
C64 C 0.2342(2) 0.5941(2) 0.22423(16) 0.0490(11) Uani 1 1 d D U . . .
F22 F 0.2179(2) 0.55729(17) 0.18772(11) 0.0654(11) Uani 0.916(6) 1 d D U P G 1
F23 F 0.2703(2) 0.64128(17) 0.20583(14) 0.0670(12) Uani 0.916(6) 1 d D U P G 1
F24 F 0.1758(2) 0.6187(3) 0.23967(13) 0.0856(16) Uani 0.916(6) 1 d D U P G 1
C65 C 0.28565(15) 0.53920(14) 0.49917(11) 0.0197(6) Uani 1 1 d . . . . .
C66 C 0.23857(17) 0.59032(17) 0.48154(13) 0.0279(7) Uani 1 1 d . . . . .
C67 C 0.22737(19) 0.59819(17) 0.43335(13) 0.0305(7) Uani 1 1 d . . . . .
H67 H 0.249470 0.571174 0.411419 0.037 Uiso 1 1 calc R U . . .
C68 C 0.1839(2) 0.6455(2) 0.41702(14) 0.0409(9) Uani 1 1 d . . . . .
H68 H 0.176008 0.650665 0.383939 0.049 Uiso 1 1 calc R U . . .
C69 C 0.1522(2) 0.6849(2) 0.44893(15) 0.0446(10) Uani 1 1 d . . . . .
C70 C 0.1632(2) 0.6773(2) 0.49723(15) 0.0457(10) Uani 1 1 d . . . . .
H70 H 0.141082 0.704473 0.519053 0.055 Uiso 1 1 calc R U . . .
C71 C 0.2067(2) 0.6300(2) 0.51373(14) 0.0409(10) Uani 1 1 d . . . . .
H71 H 0.214473 0.624721 0.546816 0.049 Uiso 1 1 calc R U . . .
C72 C 0.1067(3) 0.7376(3) 0.4320(2) 0.0672(15) Uani 1 1 d D U . . .
F25 F 0.0846(4) 0.7311(3) 0.38799(15) 0.0661(16) Uani 0.758(13) 1 d D U P H 1
F26 F 0.1419(4) 0.7932(2) 0.4334(4) 0.105(3) Uani 0.758(13) 1 d D U P H 1
F27 F 0.0507(4) 0.7449(5) 0.4577(3) 0.114(3) Uani 0.758(13) 1 d D U P H 1
C73 C 0.32154(16) 0.31884(15) 0.33630(11) 0.0206(6) Uani 1 1 d . . . . .
C74 C 0.25984(17) 0.34302(15) 0.30980(11) 0.0234(6) Uani 1 1 d . . . . .
C75 C 0.26783(18) 0.37451(16) 0.26677(12) 0.0267(7) Uani 1 1 d . . . . .
H75 H 0.312629 0.380752 0.254266 0.032 Uiso 1 1 calc R U . . .
C76 C 0.21034(19) 0.39667(18) 0.24230(13) 0.0322(8) Uani 1 1 d . . . . .
H76 H 0.215550 0.418993 0.213387 0.039 Uiso 1 1 calc R U . . .
C77 C 0.14534(19) 0.38598(19) 0.26036(13) 0.0345(8) Uani 1 1 d . . . . .
C78 C 0.1370(2) 0.3554(2) 0.30333(14) 0.0389(9) Uani 1 1 d . . . . .
H78 H 0.092063 0.348915 0.315599 0.047 Uiso 1 1 calc R U . . .
C79 C 0.19444(18) 0.33424(19) 0.32827(12) 0.0320(8) Uani 1 1 d . . . . .
H79 H 0.189098 0.313791 0.357947 0.038 Uiso 1 1 calc R U . . .
C80 C 0.0824(2) 0.4034(2) 0.23121(15) 0.0470(11) Uani 1 1 d . . . . .
C81 C 0.20146(18) 0.15453(16) 0.63510(13) 0.0288(7) Uani 1 1 d . . . . .
C82 C 0.1589(2) 0.1999(2) 0.61513(17) 0.0446(10) Uani 1 1 d . . . . .
H82 H 0.177662 0.239025 0.605433 0.053 Uiso 1 1 calc R U . . .
C83 C 0.0888(2) 0.1881(2) 0.6093(2) 0.0597(14) Uani 1 1 d . . . . .
H83 H 0.059731 0.219229 0.595493 0.072 Uiso 1 1 calc R U . . .
C84 C 0.0613(2) 0.1317(2) 0.6234(2) 0.0611(14) Uani 1 1 d . . . . .
H84 H 0.013236 0.124067 0.619787 0.073 Uiso 1 1 calc R U . . .
C85 C 0.1035(2) 0.0863(2) 0.6428(2) 0.0647(16) Uani 1 1 d . . . . .
H85 H 0.084451 0.047074 0.652050 0.078 Uiso 1 1 calc R U . . .
C86 C 0.1740(2) 0.0970(2) 0.64902(19) 0.0483(11) Uani 1 1 d . . . . .
H86 H 0.202895 0.065591 0.662565 0.058 Uiso 1 1 calc R U . . .
C87 C 0.30021(17) 0.19820(16) 0.70520(12) 0.0274(7) Uani 1 1 d . . . . .
C88 C 0.2905(2) 0.1573(2) 0.74335(14) 0.0365(8) Uani 1 1 d . . . . .
H88 H 0.279869 0.114337 0.737943 0.044 Uiso 1 1 calc R U . . .
C89 C 0.2968(2) 0.1804(2) 0.78931(14) 0.0438(10) Uani 1 1 d . . . . .
H89 H 0.291062 0.152670 0.815364 0.053 Uiso 1 1 calc R U . . .
C90 C 0.3110(2) 0.2426(2) 0.79765(14) 0.0412(9) Uani 1 1 d . . . . .
H90 H 0.314048 0.257678 0.829317 0.049 Uiso 1 1 calc R U . . .
C91 C 0.3209(2) 0.2837(2) 0.76000(14) 0.0382(9) Uani 1 1 d . . . . .
H91 H 0.331222 0.326725 0.765778 0.046 Uiso 1 1 calc R U . . .
C92 C 0.31566(19) 0.26115(18) 0.71369(13) 0.0319(8) Uani 1 1 d . . . . .
H92 H 0.322633 0.288866 0.687770 0.038 Uiso 1 1 calc R U . . .
C93 C 0.34230(18) 0.10607(16) 0.63265(13) 0.0284(7) Uani 1 1 d . . . . .
C94 C 0.3408(2) 0.0842(2) 0.58647(16) 0.0444(10) Uani 1 1 d . . . . .
H94 H 0.311276 0.103588 0.563658 0.053 Uiso 1 1 calc R U . . .
C95 C 0.3824(3) 0.0341(2) 0.57330(19) 0.0564(12) Uani 1 1 d . . . . .
H95 H 0.381704 0.019482 0.541466 0.068 Uiso 1 1 calc R U . . .
C96 C 0.4247(2) 0.0056(2) 0.6068(2) 0.0535(12) Uani 1 1 d . . . . .
H96 H 0.452085 -0.029448 0.597991 0.064 Uiso 1 1 calc R U . . .
C97 C 0.4274(2) 0.0271(2) 0.6520(2) 0.0529(12) Uani 1 1 d . . . . .
H97 H 0.457059 0.007416 0.674600 0.063 Uiso 1 1 calc R U . . .
C98 C 0.3868(2) 0.0781(2) 0.66538(17) 0.0442(10) Uani 1 1 d . . . . .
H98 H 0.389491 0.093679 0.696915 0.053 Uiso 1 1 calc R U . . .
F22A F 0.2581(17) 0.5795(16) 0.1818(6) 0.071(6) Uani 0.084(6) 1 d D U P G 2
F23A F 0.2361(18) 0.6557(5) 0.2277(11) 0.062(6) Uani 0.084(6) 1 d D U P G 2
F24A F 0.1689(8) 0.5762(16) 0.2254(12) 0.065(6) Uani 0.084(6) 1 d D U P G 2
O31 O 0.2388(2) 0.50048(18) 0.77071(16) 0.0741(11) Uani 1 1 d . . . . .
H31A H 0.207664 0.473025 0.768981 0.111 Uiso 1 1 d R U . . .
C103 C 0.3010(3) 0.4736(3) 0.7582(2) 0.0719(16) Uani 1 1 d . . . . .
H10A H 0.295295 0.450753 0.728225 0.108 Uiso 1 1 calc R U . . .
H10B H 0.316089 0.444304 0.783098 0.108 Uiso 1 1 calc R U . . .
H10C H 0.335826 0.506564 0.754450 0.108 Uiso 1 1 calc R U . . .
N1 N 0.1598(4) 0.3871(3) 0.75775(19) 0.0888(18) Uani 1 1 d . . . . .
C99 C 0.1469(3) 0.3347(3) 0.74962(19) 0.0609(13) Uani 1 1 d . . . . .
C100 C 0.1330(3) 0.2699(3) 0.7411(2) 0.0628(14) Uani 1 1 d . . . . .
H10D H 0.134793 0.261519 0.706920 0.094 Uiso 1 1 calc R U . . .
H10E H 0.086965 0.259469 0.752795 0.094 Uiso 1 1 calc R U . . .
H10F H 0.167592 0.244124 0.757582 0.094 Uiso 1 1 calc R U . . .
N2 N 0.0430(7) 0.5632(5) 0.4635(4) 0.218(5) Uani 1 1 d D U . . .
C101 C 0.0715(8) 0.5343(6) 0.4952(4) 0.186(5) Uani 1 1 d D U . . .
C102 C 0.1037(6) 0.4934(4) 0.5327(3) 0.130(3) Uani 1 1 d D U . . .
H10G H 0.141384 0.468967 0.518960 0.195 Uiso 1 1 calc R U . . .
H10H H 0.068808 0.464690 0.545296 0.195 Uiso 1 1 calc R U . . .
H10I H 0.121908 0.519753 0.558471 0.195 Uiso 1 1 calc R U . . .
F1A F 0.0271(9) -0.0115(10) 0.4637(5) 0.120(5) Uani 0.291(8) 1 d D U P A 2
F2A F 0.0966(7) -0.0550(5) 0.4172(8) 0.098(4) Uani 0.291(8) 1 d D U P A 2
F3A F 0.0289(9) 0.0160(8) 0.3935(7) 0.103(5) Uani 0.291(8) 1 d D U P A 2
F4A F 0.6844(5) 0.0265(5) 0.6047(3) 0.094(3) Uani 0.485(7) 1 d D U P B 2
F5A F 0.7476(3) 0.0864(4) 0.5628(4) 0.110(3) Uani 0.485(7) 1 d D U P B 2
F6A F 0.7018(5) 0.0072(5) 0.5329(3) 0.093(3) Uani 0.485(7) 1 d D U P B 2
C16A C 0.6898(5) 0.0527(5) 0.5623(4) 0.067(2) Uani 0.485(7) 1 d D U P B 2
F10A F -0.0702(14) 0.4514(15) 0.6419(6) 0.104(6) Uani 0.126(6) 1 d D U P C 2
F11A F -0.0583(16) 0.4840(11) 0.7140(10) 0.108(6) Uani 0.126(6) 1 d D U P C 2
F12A F -0.0733(16) 0.3848(9) 0.7004(10) 0.106(6) Uani 0.126(6) 1 d D U P C 2
F13A F 0.5166(8) 0.3608(6) 0.8581(4) 0.090(4) Uani 0.287(7) 1 d D U P D 2
F14A F 0.6036(4) 0.3282(8) 0.8244(4) 0.083(4) Uani 0.287(7) 1 d D U P D 2
F15A F 0.5212(10) 0.2653(5) 0.8377(5) 0.094(4) Uani 0.287(7) 1 d D U P D 2
F16A F 0.8636(13) 0.0911(10) 0.4576(6) 0.071(4) Uani 0.27(3) 1 d D U P E 2
F17A F 0.8107(14) 0.0235(8) 0.4165(10) 0.077(5) Uani 0.27(3) 1 d D U P E 2
F18A F 0.8795(12) 0.0847(14) 0.3812(8) 0.076(5) Uani 0.27(3) 1 d D U P E 2
F19A F 0.7228(10) 0.1837(4) 0.6591(4) 0.058(3) Uani 0.43(3) 1 d D U P F 2
F20A F 0.6948(10) 0.2496(8) 0.7151(4) 0.058(4) Uani 0.43(3) 1 d D U P F 2
F21A F 0.7853(5) 0.2650(10) 0.6734(7) 0.093(4) Uani 0.43(3) 1 d D U P F 2
F25A F 0.1095(12) 0.7520(11) 0.3874(4) 0.095(5) Uani 0.242(13) 1 d D U P H 2
F26A F 0.1073(13) 0.7891(8) 0.4589(7) 0.103(5) Uani 0.242(13) 1 d D U P H 2
F27A F 0.0417(6) 0.7129(9) 0.4367(9) 0.107(5) Uani 0.242(13) 1 d D U P H 2

loop_
_atom_site_aniso_label
_atom_site_aniso_U_11
_atom_site_aniso_U_22
_atom_site_aniso_U_33
_atom_site_aniso_U_23
_atom_site_aniso_U_13
_atom_site_aniso_U_12
Eu1 0.01763(7) 0.01622(7) 0.01636(7) 0.00070(5) -0.00032(5) -0.00152(5)
Eu2 0.01447(7) 0.01571(7) 0.01693(7) -0.00168(5) -0.00121(5) 0.00014(5)
Ti1 0.0187(3) 0.0168(2) 0.0168(2) -0.00138(19) -0.00143(19) -0.0029(2)
Ti2 0.0200(3) 0.0210(3) 0.0189(3) -0.0031(2) -0.0004(2) -0.0011(2)
Ti3 0.0129(2) 0.0161(2) 0.0163(2) 0.00058(18) -0.00132(18) -0.00082(18)
Ti4 0.0141(2) 0.0171(2) 0.0169(2) -0.00080(19) 0.00120(19) -0.00052(19)
Ti5 0.0118(3) 0.0148(3) 0.0167(3) 0.0008(3) -0.0007(3) 0.0005(3)
P1 0.0248(4) 0.0206(4) 0.0237(4) 0.0033(3) -0.0005(3) -0.0016(3)
F7 0.0307(13) 0.109(3) 0.0517(16) -0.0072(16) -0.0069(11) -0.0278(15)
F8 0.0366(14) 0.151(3) 0.0358(14) 0.0004(17) -0.0111(11) -0.0158(17)
F9 0.0301(14) 0.118(3) 0.087(2) -0.017(2) -0.0200(14) 0.0151(16)
F28 0.0357(14) 0.121(3) 0.0582(18) 0.0188(18) -0.0052(13) 0.0230(16)
F29 0.0614(18) 0.081(2) 0.0543(17) -0.0027(15) -0.0327(14) 0.0018(16)
F30 0.0508(16) 0.0652(18) 0.0582(17) 0.0176(14) -0.0163(13) 0.0149(13)
O1 0.0433(15) 0.0239(12) 0.0229(12) -0.0022(9) -0.0005(10) -0.0116(10)
O2 0.0299(12) 0.0218(11) 0.0268(12) -0.0020(9) 0.0012(9) -0.0101(9)
O3 0.0327(13) 0.0339(13) 0.0254(12) 0.0002(10) 0.0023(10) 0.0140(11)
O4 0.0292(12) 0.0218(11) 0.0221(11) -0.0010(9) -0.0027(9) 0.0043(9)
O5 0.0192(11) 0.0318(12) 0.0261(12) 0.0066(10) -0.0022(9) -0.0049(9)
O6 0.0160(10) 0.0240(11) 0.0245(11) 0.0035(9) -0.0022(8) -0.0026(8)
O7 0.0263(12) 0.0233(11) 0.0263(12) 0.0016(9) 0.0058(9) 0.0002(9)
O8 0.0236(11) 0.0284(12) 0.0263(12) -0.0069(9) 0.0095(9) -0.0084(9)
O9 0.0266(12) 0.0230(11) 0.0308(12) -0.0039(9) -0.0094(10) 0.0013(9)
O10 0.0311(12) 0.0194(11) 0.0210(11) 0.0030(8) -0.0046(9) -0.0002(9)
O11 0.0241(11) 0.0204(11) 0.0256(11) -0.0030(9) -0.0021(9) 0.0039(9)
O12 0.0243(11) 0.0227(11) 0.0266(12) -0.0052(9) -0.0028(9) 0.0025(9)
O13 0.0278(12) 0.0193(11) 0.0208(11) -0.0008(8) -0.0023(9) 0.0048(9)
O14 0.0185(10) 0.0165(10) 0.0168(10) 0.0003(8) -0.0022(8) 0.0032(8)
O15 0.0166(10) 0.0224(11) 0.0210(10) 0.0008(8) 0.0002(8) 0.0013(8)
O16 0.0173(10) 0.0210(10) 0.0169(10) 0.0018(8) -0.0017(8) -0.0028(8)
O17 0.0184(10) 0.0185(10) 0.0242(11) 0.0009(8) 0.0006(8) 0.0012(8)
O18 0.0169(10) 0.0267(12) 0.0246(11) -0.0015(9) -0.0017(8) 0.0056(9)
O19 0.0216(11) 0.0283(12) 0.0194(11) -0.0004(9) -0.0010(8) -0.0002(9)
O20 0.0215(11) 0.0235(11) 0.0209(11) -0.0001(9) -0.0033(8) -0.0023(9)
O21 0.0340(13) 0.0228(11) 0.0215(11) 0.0049(9) 0.0025(9) -0.0019(10)
O22 0.0167(10) 0.0167(10) 0.0189(10) 0.0001(8) -0.0018(8) -0.0018(8)
O23 0.0151(9) 0.0169(10) 0.0191(10) 0.0001(8) -0.0013(8) -0.0009(8)
O24 0.0139(9) 0.0153(9) 0.0173(10) -0.0012(8) -0.0009(7) -0.0004(7)
O25 0.0157(10) 0.0159(10) 0.0169(10) -0.0005(8) -0.0019(8) -0.0012(8)
O26 0.0195(10) 0.0173(10) 0.0189(10) -0.0021(8) -0.0004(8) -0.0022(8)
O27 0.0266(11) 0.0185(11) 0.0226(11) -0.0039(8) -0.0010(9) -0.0016(9)
O28 0.0270(12) 0.0347(13) 0.0227(11) -0.0095(10) -0.0002(9) -0.0026(10)
O29 0.0201(11) 0.0232(11) 0.0215(11) 0.0003(8) 0.0005(8) -0.0013(9)
O30 0.0166(10) 0.0211(10) 0.0209(10) -0.0048(8) 0.0040(8) 0.0003(8)
C1 0.0225(15) 0.0153(14) 0.0251(15) 0.0009(11) -0.0040(12) -0.0021(11)
C2 0.0237(16) 0.0192(15) 0.0307(17) 0.0011(12) -0.0045(13) -0.0030(12)
C02J 0.040(2) 0.0302(18) 0.0243(17) 0.0023(14) 0.0013(14) -0.0031(15)
C02R 0.053(2) 0.0218(17) 0.042(2) -0.0105(15) 0.0066(18) -0.0069(16)
C3 0.035(2) 0.0262(18) 0.043(2) -0.0014(15) -0.0079(16) -0.0079(15)
C03W 0.050(3) 0.074(3) 0.031(2) -0.017(2) -0.0143(19) 0.001(2)
C4 0.043(2) 0.035(2) 0.052(3) -0.0048(18) -0.0158(19) -0.0088(18)
C5 0.038(2) 0.033(2) 0.069(3) 0.002(2) -0.018(2) -0.0127(17)
C6 0.038(2) 0.047(3) 0.068(3) 0.007(2) 0.007(2) -0.019(2)
C7 0.042(2) 0.039(2) 0.042(2) 0.0009(17) 0.0029(18) -0.0118(18)
C8 0.055(3) 0.057(3) 0.109(4) -0.002(3) -0.020(3) -0.029(3)
F1 0.035(2) 0.081(4) 0.195(7) -0.013(5) -0.028(4) -0.019(2)
F2 0.100(5) 0.047(3) 0.159(6) 0.029(4) -0.058(5) -0.047(3)
F3 0.128(6) 0.136(6) 0.108(5) -0.043(4) -0.005(4) -0.094(5)
C9 0.0217(15) 0.0197(15) 0.0230(15) -0.0003(12) -0.0019(12) -0.0006(12)
C10 0.0236(15) 0.0205(15) 0.0243(15) 0.0004(12) -0.0004(12) 0.0042(12)
C11 0.0319(18) 0.0296(18) 0.0266(17) 0.0023(13) 0.0032(14) 0.0085(14)
C12 0.037(2) 0.044(2) 0.036(2) 0.0006(17) 0.0035(16) 0.0176(17)
C13 0.046(2) 0.043(2) 0.041(2) 0.0012(17) -0.0089(18) 0.0229(18)
F4 0.089(5) 0.065(4) 0.177(8) 0.037(5) -0.013(5) 0.041(4)
F5 0.091(6) 0.113(7) 0.080(5) -0.024(5) -0.051(4) 0.066(5)
F6 0.064(5) 0.118(7) 0.084(5) 0.020(5) 0.013(4) 0.065(5)
C16 0.062(4) 0.071(5) 0.063(4) 0.001(4) -0.013(4) 0.041(4)
C14 0.046(2) 0.049(2) 0.0246(18) 0.0053(16) -0.0035(16) 0.0186(19)
C15 0.037(2) 0.039(2) 0.0240(17) 0.0020(14) 0.0015(14) 0.0114(16)
C17 0.0163(14) 0.0253(16) 0.0212(15) -0.0024(12) 0.0005(11) -0.0034(12)
C18 0.0152(14) 0.0330(17) 0.0245(16) -0.0017(13) -0.0021(12) -0.0023(12)
C19 0.0252(17) 0.036(2) 0.037(2) 0.0009(15) -0.0056(15) -0.0082(15)
C20 0.0268(19) 0.050(2) 0.044(2) -0.0041(18) -0.0030(16) -0.0145(17)
C21 0.0195(16) 0.062(3) 0.0303(19) -0.0056(17) -0.0035(14) -0.0021(17)
C22 0.0230(18) 0.057(3) 0.040(2) 0.0091(18) -0.0059(15) 0.0020(17)
C23 0.0216(16) 0.041(2) 0.037(2) 0.0071(16) -0.0050(14) -0.0026(15)
C023 0.0269(17) 0.0284(17) 0.0299(17) -0.0109(14) 0.0094(14) -0.0020(13)
C24 0.030(2) 0.083(4) 0.037(2) -0.006(2) -0.0043(17) -0.003(2)
C25 0.0193(15) 0.0268(16) 0.0222(15) 0.0009(12) 0.0022(12) -0.0017(12)
C26 0.0218(16) 0.0293(18) 0.045(2) -0.0022(15) 0.0080(15) -0.0019(14)
C27 0.032(2) 0.041(2) 0.103(4) -0.021(3) 0.013(2) -0.0055(19)
C28 0.033(2) 0.048(3) 0.142(6) -0.024(3) 0.023(3) -0.011(2)
C29 0.035(2) 0.037(2) 0.096(4) -0.001(2) 0.020(2) 0.0019(18)
C30 0.038(2) 0.035(2) 0.070(3) -0.003(2) 0.017(2) 0.0021(18)
C31 0.035(2) 0.0315(19) 0.051(2) -0.0034(17) 0.0112(17) -0.0017(16)
C32 0.045(3) 0.055(3) 0.129(5) 0.005(3) 0.032(3) 0.001(2)
F10 0.0261(15) 0.066(2) 0.099(3) 0.006(2) 0.0127(17) -0.0040(14)
F11 0.049(2) 0.057(2) 0.191(5) 0.031(3) 0.057(3) 0.0230(18)
F12 0.061(2) 0.095(3) 0.111(3) -0.011(3) 0.048(2) -0.007(2)
C33 0.0159(14) 0.0232(15) 0.0231(15) 0.0019(12) -0.0001(11) -0.0005(11)
C34 0.0210(15) 0.0243(16) 0.0223(15) 0.0036(12) -0.0004(12) -0.0022(12)
C35 0.0320(18) 0.0292(18) 0.0294(18) 0.0031(14) -0.0016(14) 0.0057(14)
C36 0.037(2) 0.039(2) 0.037(2) 0.0123(17) -0.0051(16) 0.0077(17)
C37 0.036(2) 0.047(2) 0.0278(18) 0.0108(16) -0.0060(15) -0.0058(17)
C38 0.044(2) 0.041(2) 0.0242(17) 0.0009(15) -0.0044(15) -0.0070(17)
C39 0.0338(18) 0.0277(17) 0.0260(17) 0.0016(13) -0.0022(14) -0.0006(14)
C40 0.068(3) 0.072(3) 0.034(2) 0.018(2) -0.017(2) -0.014(3)
F13 0.082(3) 0.129(5) 0.028(2) 0.025(3) 0.000(2) 0.011(3)
F14 0.150(6) 0.107(4) 0.054(3) 0.027(3) -0.060(4) -0.055(4)
F15 0.116(5) 0.119(5) 0.045(3) 0.015(3) -0.029(3) 0.068(4)
C41 0.0231(15) 0.0216(15) 0.0194(14) 0.0000(11) 0.0025(12) 0.0023(12)
C42 0.0253(16) 0.0227(16) 0.0257(16) 0.0005(12) 0.0032(13) 0.0055(13)
C43 0.0284(18) 0.0313(18) 0.0355(19) -0.0056(15) -0.0058(14) 0.0084(14)
C44 0.035(2) 0.044(2) 0.046(2) -0.0035(18) -0.0103(17) 0.0094(17)
C45 0.041(2) 0.038(2) 0.048(2) 0.0036(18) 0.0001(18) 0.0175(18)
C46 0.044(2) 0.0293(19) 0.046(2) -0.0064(16) -0.0019(18) 0.0139(17)
C47 0.0346(19) 0.0275(18) 0.0345(19) -0.0032(14) -0.0014(15) 0.0062(15)
C48 0.054(3) 0.058(3) 0.072(3) 0.000(3) -0.011(2) 0.031(2)
F16 0.089(4) 0.071(4) 0.105(6) 0.041(4) 0.003(4) 0.045(3)
F17 0.045(4) 0.074(4) 0.087(3) -0.017(3) 0.001(3) 0.033(3)
F18 0.057(4) 0.093(5) 0.102(5) -0.017(4) -0.034(4) 0.047(3)
C49 0.0154(13) 0.0170(14) 0.0220(14) 0.0022(11) 0.0002(11) 0.0002(11)
C50 0.0201(14) 0.0201(15) 0.0234(15) 0.0032(12) -0.0023(12) 0.0013(12)
C51 0.0332(18) 0.0218(16) 0.0341(18) -0.0005(13) -0.0063(15) 0.0062(14)
C52 0.040(2) 0.0254(18) 0.047(2) 0.0055(16) -0.0073(17) 0.0127(16)
C53 0.037(2) 0.036(2) 0.039(2) 0.0149(16) -0.0077(16) 0.0069(16)
C54 0.0320(18) 0.0366(19) 0.0257(17) 0.0073(14) -0.0060(14) 0.0004(15)
C55 0.0229(16) 0.0290(17) 0.0248(16) 0.0038(13) -0.0025(12) 0.0018(13)
C56 0.054(3) 0.072(3) 0.052(3) 0.029(2) -0.007(2) 0.022(2)
F19 0.061(4) 0.078(4) 0.067(3) 0.028(3) -0.004(3) 0.043(3)
F20 0.054(4) 0.052(4) 0.027(3) 0.014(3) -0.009(3) 0.011(3)
F21 0.040(4) 0.113(6) 0.064(5) 0.032(4) -0.025(3) 0.014(4)
C57 0.0211(14) 0.0166(13) 0.0178(14) -0.0027(11) -0.0006(11) 0.0002(11)
C58 0.0214(15) 0.0230(15) 0.0193(14) 0.0009(12) -0.0017(11) 0.0008(12)
C59 0.0234(16) 0.0355(19) 0.0257(16) 0.0082(14) 0.0019(13) 0.0009(14)
C60 0.037(2) 0.047(2) 0.0234(17) 0.0124(15) 0.0020(14) 0.0035(17)
C61 0.0346(19) 0.041(2) 0.0259(17) 0.0087(15) -0.0073(14) 0.0051(16)
C62 0.0231(16) 0.040(2) 0.0312(18) 0.0019(15) -0.0051(14) 0.0063(14)
C63 0.0206(15) 0.0317(17) 0.0219(15) -0.0002(13) -0.0003(12) -0.0001(13)
C64 0.043(2) 0.068(3) 0.036(2) 0.018(2) -0.0075(18) 0.013(2)
F22 0.079(3) 0.076(2) 0.0404(16) 0.0145(15) -0.0326(16) 0.0014(19)
F23 0.072(2) 0.064(2) 0.064(2) 0.0381(18) -0.0196(18) 0.0005(18)
F24 0.072(2) 0.131(4) 0.054(2) 0.035(2) 0.0016(17) 0.065(2)
C65 0.0144(13) 0.0200(14) 0.0248(15) -0.0009(12) -0.0012(11) 0.0013(11)
C66 0.0235(16) 0.0294(17) 0.0308(17) 0.0006(14) -0.0027(13) 0.0071(13)
C67 0.0307(18) 0.0335(19) 0.0273(17) -0.0015(14) -0.0027(14) 0.0085(15)
C68 0.042(2) 0.049(2) 0.032(2) 0.0033(17) -0.0044(16) 0.0152(18)
C69 0.043(2) 0.049(2) 0.041(2) 0.0041(19) -0.0043(18) 0.022(2)
C70 0.051(3) 0.047(2) 0.039(2) -0.0041(18) -0.0014(19) 0.026(2)
C71 0.043(2) 0.051(2) 0.0289(19) -0.0015(17) -0.0036(16) 0.0247(19)
C72 0.068(3) 0.074(3) 0.060(3) 0.004(3) -0.007(3) 0.040(3)
F25 0.078(4) 0.064(3) 0.056(2) 0.010(2) -0.028(2) 0.034(3)
F26 0.111(5) 0.046(3) 0.158(6) 0.002(3) -0.053(5) 0.029(3)
F27 0.108(4) 0.158(6) 0.077(4) 0.042(4) 0.035(3) 0.114(4)
C73 0.0214(15) 0.0215(15) 0.0189(14) -0.0038(11) -0.0034(11) -0.0016(12)
C74 0.0228(15) 0.0262(16) 0.0211(15) -0.0062(12) -0.0047(12) 0.0027(12)
C75 0.0275(17) 0.0283(17) 0.0242(16) -0.0007(13) -0.0042(13) -0.0012(13)
C76 0.0347(19) 0.037(2) 0.0252(17) 0.0022(14) -0.0072(14) 0.0011(15)
C77 0.0298(18) 0.046(2) 0.0272(18) -0.0001(15) -0.0058(14) 0.0100(16)
C78 0.0253(18) 0.061(3) 0.0305(19) 0.0021(18) -0.0005(14) 0.0092(17)
C79 0.0267(17) 0.046(2) 0.0231(16) 0.0017(15) -0.0019(13) 0.0015(15)
C80 0.040(2) 0.065(3) 0.036(2) 0.008(2) -0.0064(18) 0.012(2)
C81 0.0263(17) 0.0266(17) 0.0336(18) -0.0031(14) 0.0005(14) -0.0034(13)
C82 0.032(2) 0.037(2) 0.065(3) 0.006(2) -0.0062(19) 0.0036(17)
C83 0.031(2) 0.055(3) 0.093(4) -0.002(3) -0.017(2) 0.008(2)
C84 0.026(2) 0.053(3) 0.104(4) -0.021(3) -0.008(2) -0.004(2)
C85 0.035(2) 0.037(2) 0.122(5) -0.005(3) 0.000(3) -0.0123(19)
C86 0.034(2) 0.030(2) 0.081(3) 0.003(2) -0.001(2) -0.0049(17)
C87 0.0250(16) 0.0295(17) 0.0277(17) 0.0060(13) -0.0008(13) -0.0028(13)
C88 0.035(2) 0.041(2) 0.0338(19) 0.0101(16) -0.0037(15) -0.0092(16)
C89 0.040(2) 0.061(3) 0.031(2) 0.0137(19) 0.0028(16) -0.011(2)
C90 0.035(2) 0.059(3) 0.0294(19) -0.0016(18) -0.0034(16) -0.0042(19)
C91 0.039(2) 0.041(2) 0.035(2) -0.0048(16) -0.0011(16) -0.0044(17)
C92 0.0308(18) 0.0356(19) 0.0294(18) 0.0032(15) -0.0001(14) -0.0065(15)
C93 0.0239(16) 0.0209(16) 0.0403(19) 0.0034(14) -0.0021(14) -0.0028(13)
C94 0.054(3) 0.035(2) 0.045(2) 0.0005(18) 0.0017(19) 0.0103(19)
C95 0.070(3) 0.041(2) 0.058(3) -0.012(2) 0.007(2) 0.012(2)
C96 0.037(2) 0.036(2) 0.088(4) -0.010(2) 0.004(2) 0.0088(18)
C97 0.040(2) 0.040(2) 0.077(3) 0.000(2) -0.014(2) 0.0122(19)
C98 0.041(2) 0.039(2) 0.052(3) 0.0001(19) -0.0076(19) 0.0061(18)
F22A 0.078(11) 0.085(11) 0.049(10) 0.018(10) -0.025(10) 0.005(11)
F23A 0.058(11) 0.079(11) 0.048(10) 0.029(10) 0.002(10) 0.019(10)
F24A 0.063(7) 0.071(7) 0.061(7) 0.011(5) -0.006(5) 0.007(5)
O31 0.067(2) 0.052(2) 0.104(3) -0.016(2) 0.001(2) 0.0099(19)
C103 0.086(4) 0.059(3) 0.071(4) -0.006(3) 0.004(3) 0.022(3)
N1 0.129(5) 0.080(4) 0.057(3) 0.011(3) -0.010(3) -0.020(4)
C99 0.065(3) 0.070(4) 0.049(3) 0.004(3) 0.004(2) -0.006(3)
C100 0.042(3) 0.077(4) 0.070(3) -0.005(3) 0.011(2) -0.008(3)
N2 0.331(14) 0.140(8) 0.183(10) 0.075(7) 0.012(10) 0.026(9)
C101 0.266(12) 0.139(9) 0.151(9) 0.042(7) -0.022(9) 0.010(9)
C102 0.182(9) 0.110(7) 0.096(6) -0.008(5) -0.024(6) 0.015(7)
F1A 0.079(8) 0.107(9) 0.172(10) 0.002(9) -0.007(8) -0.060(7)
F2A 0.092(8) 0.044(6) 0.158(11) -0.018(8) -0.035(9) -0.028(6)
F3A 0.071(8) 0.087(8) 0.150(10) 0.004(8) -0.058(8) -0.040(7)
F4A 0.096(6) 0.116(7) 0.070(5) 0.036(5) -0.005(5) 0.071(5)
F5A 0.061(4) 0.116(6) 0.153(7) 0.008(6) -0.033(5) 0.042(4)
F6A 0.109(7) 0.085(6) 0.085(5) -0.030(5) -0.036(5) 0.076(5)
C16A 0.064(5) 0.074(5) 0.063(4) -0.005(4) -0.014(4) 0.041(4)
F10A 0.076(10) 0.087(11) 0.151(12) 0.002(11) 0.035(10) -0.004(10)
F11A 0.074(10) 0.094(11) 0.157(12) 0.022(11) 0.032(11) 0.007(10)
F12A 0.083(11) 0.097(11) 0.140(12) -0.008(11) 0.019(11) -0.006(10)
F13A 0.111(9) 0.119(9) 0.041(6) 0.002(6) -0.018(7) 0.017(8)
F14A 0.086(7) 0.120(9) 0.043(6) 0.024(6) -0.030(5) 0.000(7)
F15A 0.122(9) 0.104(8) 0.054(6) 0.040(6) -0.031(8) -0.007(8)
F16A 0.066(6) 0.070(6) 0.075(6) 0.002(5) -0.018(5) 0.024(4)
F17A 0.082(8) 0.054(7) 0.094(10) 0.000(8) -0.023(9) 0.038(6)
F18A 0.040(8) 0.083(10) 0.105(9) -0.006(8) -0.002(7) 0.026(7)
F19A 0.060(5) 0.066(4) 0.048(4) 0.024(3) 0.000(4) 0.043(3)
F20A 0.075(7) 0.053(6) 0.044(5) 0.007(4) -0.032(5) 0.012(5)
F21A 0.050(5) 0.134(8) 0.093(8) 0.053(6) -0.016(5) 0.035(6)
F25A 0.117(11) 0.079(10) 0.088(9) 0.018(8) -0.016(8) 0.040(8)
F26A 0.111(10) 0.093(9) 0.106(10) -0.008(8) -0.011(9) 0.073(8)
F27A 0.093(8) 0.123(10) 0.104(10) 0.006(9) -0.010(8) 0.079(8)

loop_
_atom_type_symbol
_atom_type_description
_atom_type_scat_dispersion_real
_atom_type_scat_dispersion_imag
_atom_type_scat_source
C C 0.0033 0.0016 'International Tables Vol C Tables 4.2.6.8 and 6.1.1.4'
H H 0.0000 0.0000 'International Tables Vol C Tables 4.2.6.8 and 6.1.1.4'
Eu Eu -0.1578 3.6682 'International Tables Vol C Tables 4.2.6.8 and 6.1.1.4'
F F 0.0171 0.0103 'International Tables Vol C Tables 4.2.6.8 and 6.1.1.4'
N N 0.0061 0.0033 'International Tables Vol C Tables 4.2.6.8 and 6.1.1.4'
O O 0.0106 0.0060 'International Tables Vol C Tables 4.2.6.8 and 6.1.1.4'
P P 0.1023 0.0942 'International Tables Vol C Tables 4.2.6.8 and 6.1.1.4'
Ti Ti 0.2776 0.4457 'International Tables Vol C Tables 4.2.6.8 and 6.1.1.4'

loop_
_geom_angle_atom_site_label_1
_geom_angle_atom_site_label_2
_geom_angle_atom_site_label_3
_geom_angle
_geom_angle_site_symmetry_1
_geom_angle_site_symmetry_3
_geom_angle_publ_flag
Ti1 Eu1 Ti4 108.021(11) . . ?
Ti3 Eu1 Ti1 56.164(13) . . ?
Ti3 Eu1 Ti4 54.428(13) . . ?
O1 Eu1 Ti1 63.42(6) . . ?
O1 Eu1 Ti3 109.71(6) . . ?
O1 Eu1 Ti4 159.20(6) . . ?
O1 Eu1 O22 81.83(7) . . ?
O1 Eu1 O23 139.92(7) . . ?
O3 Eu1 Ti1 61.37(6) . . ?
O3 Eu1 Ti3 101.12(6) . . ?
O3 Eu1 Ti4 117.22(7) . . ?
O3 Eu1 O1 76.65(9) . . ?
O3 Eu1 O5 139.89(8) . . ?
O3 Eu1 O7 145.23(8) . . ?
O3 Eu1 O9 70.83(8) . . ?
O3 Eu1 O22 77.19(8) . . ?
O3 Eu1 O23 115.19(8) . . ?
O5 Eu1 Ti1 83.04(6) . . ?
O5 Eu1 Ti3 69.62(5) . . ?
O5 Eu1 Ti4 89.72(6) . . ?
O5 Eu1 O1 70.85(9) . . ?
O5 Eu1 O7 73.06(8) . . ?
O5 Eu1 O9 147.76(8) . . ?
O5 Eu1 O22 75.53(7) . . ?
O5 Eu1 O23 78.70(7) . . ?
O7 Eu1 Ti1 152.93(6) . . ?
O7 Eu1 Ti3 102.47(6) . . ?
O7 Eu1 Ti4 60.36(6) . . ?
O7 Eu1 O1 117.93(8) . . ?
O7 Eu1 O9 80.35(8) . . ?
O7 Eu1 O22 133.43(7) . . ?
O7 Eu1 O23 75.25(7) . . ?
O9 Eu1 Ti1 116.91(6) . . ?
O9 Eu1 Ti3 99.48(6) . . ?
O9 Eu1 Ti4 60.90(6) . . ?
O9 Eu1 O1 139.72(8) . . ?
O9 Eu1 O22 112.51(8) . . ?
O9 Eu1 O23 77.13(7) . . ?
O21 Eu1 Ti1 128.12(6) . . ?
O21 Eu1 Ti3 175.52(6) . . ?
O21 Eu1 Ti4 121.11(6) . . ?
O21 Eu1 O1 74.52(8) . . ?
O21 Eu1 O3 81.13(8) . . ?
O21 Eu1 O5 111.17(8) . . ?
O21 Eu1 O7 73.85(8) . . ?
O21 Eu1 O9 77.51(8) . . ?
O21 Eu1 O22 150.98(8) . . ?
O21 Eu1 O23 142.67(7) . . ?
O22 Eu1 Ti1 22.86(5) . . ?
O22 Eu1 Ti3 33.31(5) . . ?
O22 Eu1 Ti4 86.25(5) . . ?
O22 Eu1 O23 65.48(7) . . ?
O23 Eu1 Ti1 87.97(5) . . ?
O23 Eu1 Ti3 32.85(5) . . ?
O23 Eu1 Ti4 21.75(5) . . ?
Ti2 Eu2 Ti3 92.789(13) . . ?
Ti4 Eu2 Ti2 145.643(14) 3_666 . ?
Ti4 Eu2 Ti3 115.608(13) 3_666 . ?
Ti4 Eu2 Ti5 63.015(10) 3_666 . ?
Ti5 Eu2 Ti2 148.737(11) . . ?
Ti5 Eu2 Ti3 55.980(8) . . ?
O11 Eu2 Ti2 65.39(5) . . ?
O11 Eu2 Ti3 131.58(6) . . ?
O11 Eu2 Ti4 103.69(5) . 3_666 ?
O11 Eu2 Ti5 132.53(5) . . ?
O11 Eu2 O25 137.13(7) . . ?
O11 Eu2 O29 71.47(7) . . ?
O13 Eu2 Ti2 111.98(5) . . ?
O13 Eu2 Ti3 82.42(6) . . ?
O13 Eu2 Ti4 91.62(6) . 3_666 ?
O13 Eu2 Ti5 66.48(5) . . ?
O13 Eu2 O11 68.83(7) . . ?
O13 Eu2 O25 72.50(7) . . ?
O13 Eu2 O29 136.86(7) . . ?
O15 Eu2 Ti2 83.98(5) . . ?
O15 Eu2 Ti3 64.76(5) . . ?
O15 Eu2 Ti4 90.87(5) . 3_666 ?
O15 Eu2 Ti5 83.41(5) . . ?
O15 Eu2 O11 144.03(7) . . ?
O15 Eu2 O13 144.53(7) . . ?
O15 Eu2 O24 87.91(7) . 3_666 ?
O15 Eu2 O25 72.03(7) . . ?
O15 Eu2 O29 72.56(7) . . ?
O24 Eu2 Ti2 171.14(5) 3_666 . ?
O24 Eu2 Ti3 86.94(5) 3_666 . ?
O24 Eu2 Ti4 30.62(5) 3_666 3_666 ?
O24 Eu2 Ti5 32.43(5) 3_666 . ?
O24 Eu2 O11 120.91(7) 3_666 . ?
O24 Eu2 O13 76.77(7) 3_666 . ?
O24 Eu2 O25 65.21(6) 3_666 . ?
O24 Eu2 O29 140.51(7) 3_666 . ?
O25 Eu2 Ti2 115.21(5) . . ?
O25 Eu2 Ti3 22.57(4) . . ?
O25 Eu2 Ti4 95.08(5) . 3_666 ?
O25 Eu2 Ti5 33.53(4) . . ?
O26 Eu2 Ti2 33.74(5) . . ?
O26 Eu2 Ti3 62.66(5) . . ?
O26 Eu2 Ti4 175.86(5) . 3_666 ?
O26 Eu2 Ti5 116.50(5) . . ?
O26 Eu2 O11 79.70(8) . . ?
O26 Eu2 O13 91.85(8) . . ?
O26 Eu2 O15 84.99(7) . . ?
O26 Eu2 O24 148.88(7) . 3_666 ?
O26 Eu2 O25 83.80(7) . . ?
O26 Eu2 O29 64.81(7) . . ?
O26 Eu2 O30 145.78(7) . 3_666 ?
O29 Eu2 Ti2 32.60(5) . . ?
O29 Eu2 Ti3 113.22(5) . . ?
O29 Eu2 Ti4 113.77(5) . 3_666 ?
O29 Eu2 Ti5 155.83(5) . . ?
O29 Eu2 O25 134.06(7) . . ?
O30 Eu2 Ti2 112.19(5) 3_666 . ?
O30 Eu2 Ti3 147.42(5) 3_666 . ?
O30 Eu2 Ti4 34.56(5) 3_666 3_666 ?
O30 Eu2 Ti5 97.56(5) 3_666 . ?
O30 Eu2 O11 79.56(7) 3_666 . ?
O30 Eu2 O13 105.54(8) 3_666 . ?
O30 Eu2 O15 96.27(7) 3_666 . ?
O30 Eu2 O24 65.13(7) 3_666 3_666 ?
O30 Eu2 O25 129.22(7) 3_666 . ?
O30 Eu2 O29 82.87(7) 3_666 . ?
Eu1 Ti1 Eu2 101.780(13) . . ?
Ti2 Ti1 Eu1 159.40(2) . . ?
Ti2 Ti1 Eu2 57.806(14) . . ?
O2 Ti1 Eu1 74.53(7) . . ?
O2 Ti1 Eu2 175.07(7) . . ?
O2 Ti1 Ti2 125.67(7) . . ?
O2 Ti1 O20 82.25(9) . . ?
O2 Ti1 O27 86.98(9) . . ?
O4 Ti1 Eu1 76.21(7) . . ?
O4 Ti1 Eu2 88.53(7) . . ?
O4 Ti1 Ti2 98.87(7) . . ?
O4 Ti1 O2 87.40(10) . . ?
O4 Ti1 O20 166.03(9) . . ?
O4 Ti1 O27 86.88(9) . . ?
O20 Ti1 Eu1 109.70(7) . . ?
O20 Ti1 Eu2 102.21(6) . . ?
O20 Ti1 Ti2 79.85(7) . . ?
O20 Ti1 O27 83.24(9) . . ?
O22 Ti1 Eu1 30.84(6) . . ?
O22 Ti1 Eu2 80.17(6) . . ?
O22 Ti1 Ti2 134.16(7) . . ?
O22 Ti1 O2 97.58(9) . . ?
O22 Ti1 O4 97.35(9) . . ?
O22 Ti1 O20 93.31(9) . . ?
O22 Ti1 O27 173.89(9) . . ?
O26 Ti1 Eu1 120.26(7) . . ?
O26 Ti1 Eu2 18.53(7) . . ?
O26 Ti1 Ti2 39.47(7) . . ?
O26 Ti1 O2 165.13(10) . . ?
O26 Ti1 O4 94.44(10) . . ?
O26 Ti1 O20 93.22(9) . . ?
O26 Ti1 O22 96.81(9) . . ?
O26 Ti1 O27 78.39(9) . . ?
O27 Ti1 Eu1 155.28(7) . . ?
O27 Ti1 Eu2 95.58(6) . . ?
O27 Ti1 Ti2 40.29(6) . . ?
Ti1 Ti2 Eu2 74.227(16) . . ?
O12 Ti2 Eu2 83.63(7) . . ?
O12 Ti2 Ti1 99.51(7) . . ?
O12 Ti2 O19 175.98(10) . . ?
O12 Ti2 O26 94.51(9) . . ?
O19 Ti2 Eu2 97.36(7) . . ?
O19 Ti2 Ti1 77.08(6) . . ?
O26 Ti2 Eu2 39.58(6) . . ?
O26 Ti2 Ti1 34.74(6) . . ?
O26 Ti2 O19 83.89(9) . . ?
O27 Ti2 Eu2 113.44(7) . . ?
O27 Ti2 Ti1 42.49(6) . . ?
O27 Ti2 O12 88.02(10) . . ?
O27 Ti2 O19 88.01(9) . . ?
O27 Ti2 O26 75.95(9) . . ?
O28 Ti2 Eu2 144.99(8) . . ?
O28 Ti2 Ti1 139.53(8) . . ?
O28 Ti2 O12 95.87(10) . . ?
O28 Ti2 O19 85.56(10) . . ?
O28 Ti2 O26 169.22(10) . . ?
O28 Ti2 O27 101.50(10) . . ?
O28 Ti2 O29 100.62(11) . . ?
O29 Ti2 Eu2 44.55(7) . . ?
O29 Ti2 Ti1 116.15(7) . . ?
O29 Ti2 O12 91.18(10) . . ?
O29 Ti2 O19 92.25(9) . . ?
O29 Ti2 O26 82.04(9) . . ?
O29 Ti2 O27 157.84(9) . . ?
Eu1 Ti3 Eu2 111.809(14) . . ?
Ti4 Ti3 Eu1 71.000(15) . . ?
Ti4 Ti3 Eu2 115.082(16) . . ?
O6 Ti3 Eu1 81.09(6) . . ?
O6 Ti3 Eu2 143.57(6) . . ?
O6 Ti3 Ti4 101.29(6) . . ?
O16 Ti3 Eu1 139.95(6) . . ?
O16 Ti3 Eu2 66.80(6) . . ?
O16 Ti3 Ti4 148.11(6) . . ?
O16 Ti3 O6 81.42(8) . . ?
O16 Ti3 O17 80.91(9) . . ?
O17 Ti3 Eu1 129.35(6) . . ?
O17 Ti3 Eu2 112.48(6) . . ?
O17 Ti3 Ti4 68.90(6) . . ?
O17 Ti3 O6 77.77(9) . . ?
O22 Ti3 Eu1 44.79(6) . . ?
O22 Ti3 Eu2 81.07(6) . . ?
O22 Ti3 Ti4 113.35(7) . . ?
O22 Ti3 O6 86.72(9) . . ?
O22 Ti3 O16 98.50(9) . . ?
O22 Ti3 O17 164.42(9) . . ?
O23 Ti3 Eu1 45.16(6) . . ?
O23 Ti3 Eu2 122.17(6) . . ?
O23 Ti3 Ti4 26.06(6) . . ?
O23 Ti3 O6 91.55(9) . . ?
O23 Ti3 O16 169.44(9) . . ?
O23 Ti3 O17 89.93(9) . . ?
O23 Ti3 O22 88.90(9) . . ?
O25 Ti3 Eu1 111.05(7) . . ?
O25 Ti3 Eu2 32.21(6) . . ?
O25 Ti3 Ti4 84.05(6) . . ?
O25 Ti3 O6 167.83(9) . . ?
O25 Ti3 O16 88.30(9) . . ?
O25 Ti3 O17 94.26(9) . . ?
O25 Ti3 O22 101.30(9) . . ?
O25 Ti3 O23 97.69(9) . . ?
Eu2 Ti4 Eu1 150.589(16) 3_666 . ?
Ti3 Ti4 Eu1 54.572(12) . . ?
Ti3 Ti4 Eu2 114.507(17) . 3_666 ?
O8 Ti4 Eu1 75.12(7) . . ?
O8 Ti4 Eu2 130.04(7) . 3_666 ?
O8 Ti4 Ti3 111.50(7) . . ?
O10 Ti4 Eu1 73.27(7) . . ?
O10 Ti4 Eu2 91.23(7) . 3_666 ?
O10 Ti4 Ti3 114.29(7) . . ?
O10 Ti4 O8 86.98(10) . . ?
O10 Ti4 O18 167.76(10) . . ?
O10 Ti4 O30 89.03(9) . . ?
O18 Ti4 Eu1 109.46(7) . . ?
O18 Ti4 Eu2 91.02(7) . 3_666 ?
O18 Ti4 Ti3 75.50(6) . . ?
O18 Ti4 O8 82.37(10) . . ?
O23 Ti4 Eu1 28.87(6) . . ?
O23 Ti4 Eu2 137.20(7) . 3_666 ?
O23 Ti4 Ti3 25.98(6) . . ?
O23 Ti4 O8 92.42(9) . . ?
O23 Ti4 O10 96.95(9) . . ?
O23 Ti4 O18 89.53(9) . . ?
O23 Ti4 O30 173.99(9) . . ?
O24 Ti4 Eu1 113.49(6) . . ?
O24 Ti4 Eu2 41.86(6) . 3_666 ?
O24 Ti4 Ti3 74.95(6) . . ?
O24 Ti4 O8 171.39(9) . . ?
O24 Ti4 O10 95.58(10) . . ?
O24 Ti4 O18 94.12(9) . . ?
O24 Ti4 O23 95.42(9) . . ?
O24 Ti4 O30 84.46(9) . . ?
O30 Ti4 Eu1 155.48(7) . . ?
O30 Ti4 Eu2 42.67(6) . 3_666 ?
O30 Ti4 Ti3 149.89(7) . . ?
O30 Ti4 O8 87.38(9) . . ?
O30 Ti4 O18 84.49(9) . . ?
Eu2 Ti5 Eu2 180.0 . 3_666 ?
O14 Ti5 Eu2 82.49(6) 3_666 3_666 ?
O14 Ti5 Eu2 97.51(6) 3_666 . ?
O14 Ti5 Eu2 97.51(6) . 3_666 ?
O14 Ti5 Eu2 82.49(6) . . ?
O14 Ti5 O14 180.00(12) 3_666 . ?
O24 Ti5 Eu2 41.65(6) 3_666 . ?
O24 Ti5 Eu2 138.35(6) 3_666 3_666 ?
O24 Ti5 Eu2 138.35(6) . . ?
O24 Ti5 Eu2 41.65(6) . 3_666 ?
O24 Ti5 O14 88.37(8) 3_666 3_666 ?
O24 Ti5 O14 88.37(8) . . ?
O24 Ti5 O14 91.63(8) . 3_666 ?
O24 Ti5 O14 91.63(8) 3_666 . ?
O24 Ti5 O24 180.0 3_666 . ?
O24 Ti5 O25 92.95(8) 3_666 3_666 ?
O24 Ti5 O25 87.05(8) 3_666 . ?
O24 Ti5 O25 92.95(8) . . ?
O24 Ti5 O25 87.05(8) . 3_666 ?
O25 Ti5 Eu2 133.48(6) 3_666 . ?
O25 Ti5 Eu2 46.52(6) 3_666 3_666 ?
O25 Ti5 Eu2 133.48(6) . 3_666 ?
O25 Ti5 Eu2 46.52(6) . . ?
O25 Ti5 O14 91.36(8) . 3_666 ?
O25 Ti5 O14 88.64(8) 3_666 3_666 ?
O25 Ti5 O14 91.36(8) 3_666 . ?
O25 Ti5 O14 88.64(8) . . ?
O25 Ti5 O25 180.00(10) 3_666 . ?
O21 P1 C81 109.72(16) . . ?
O21 P1 C87 110.06(15) . . ?
O21 P1 C93 111.36(15) . . ?
C81 P1 C87 106.88(16) . . ?
C81 P1 C93 108.45(16) . . ?
C87 P1 C93 110.25(17) . . ?
C1 O1 Eu1 138.3(2) . . ?
C1 O2 Ti1 137.1(2) . . ?
C9 O3 Eu1 142.3(2) . . ?
C9 O4 Ti1 135.0(2) . . ?
C17 O5 Eu1 133.1(2) . . ?
C17 O6 Ti3 129.5(2) . . ?
C25 O7 Eu1 139.6(2) . . ?
C25 O8 Ti4 132.3(2) . . ?
C33 O9 Eu1 137.0(2) . . ?
C33 O10 Ti4 137.6(2) . . ?
C41 O11 Eu2 136.4(2) . . ?
C41 O12 Ti2 128.9(2) . . ?
C49 O13 Eu2 135.53(19) . . ?
C49 O14 Ti5 129.80(19) . . ?
C57 O15 Eu2 129.56(19) . . ?
C57 O16 Ti3 135.05(19) . . ?
C65 O17 Ti3 132.0(2) . . ?
C65 O18 Ti4 126.74(19) . . ?
C73 O19 Ti2 128.9(2) . . ?
C73 O20 Ti1 127.3(2) . . ?
P1 O21 Eu1 169.29(15) . . ?
Ti1 O22 Eu1 126.30(10) . . ?
Ti1 O22 Ti3 131.77(12) . . ?
Ti3 O22 Eu1 101.90(9) . . ?
Ti3 O23 Eu1 101.99(9) . . ?
Ti3 O23 Ti4 127.96(11) . . ?
Ti4 O23 Eu1 129.38(10) . . ?
Ti4 O24 Eu2 107.52(9) . 3_666 ?
Ti4 O24 Ti5 146.35(12) . . ?
Ti5 O24 Eu2 105.92(8) . 3_666 ?
Ti3 O25 Eu2 125.22(10) . . ?
Ti3 O25 Ti5 134.32(11) . . ?
Ti5 O25 Eu2 99.96(8) . . ?
Ti1 O26 Eu2 147.08(11) . . ?
Ti1 O26 Ti2 105.79(10) . . ?
Ti2 O26 Eu2 106.68(9) . . ?
Ti2 O27 Ti1 97.22(9) . . ?
C02R O27 Ti1 130.3(2) . . ?
C02R O27 Ti2 129.3(2) . . ?
C03W O28 Ti2 145.5(3) . . ?
Ti2 O29 Eu2 102.84(9) . . ?
C02J O29 Eu2 127.7(2) . . ?
C02J O29 Ti2 126.3(2) . . ?
Ti4 O30 Eu2 102.77(8) . 3_666 ?
C023 O30 Eu2 125.85(19) . 3_666 ?
C023 O30 Ti4 127.29(19) . . ?
O1 C1 O2 124.6(3) . . ?
O1 C1 C2 119.8(3) . . ?
O2 C1 C2 115.6(3) . . ?
C3 C2 C1 120.2(3) . . ?
C3 C2 C7 119.5(3) . . ?
C7 C2 C1 120.3(3) . . ?
O29 C02J H02A 109.5 . . ?
O29 C02J H02B 109.5 . . ?
O29 C02J H02C 109.5 . . ?
H02A C02J H02B 109.5 . . ?
H02A C02J H02C 109.5 . . ?
H02B C02J H02C 109.5 . . ?
O27 C02R H02D 109.5 . . ?
O27 C02R H02E 109.5 . . ?
O27 C02R H02F 109.5 . . ?
H02D C02R H02E 109.5 . . ?
H02D C02R H02F 109.5 . . ?
H02E C02R H02F 109.5 . . ?
C2 C3 H3 119.5 . . ?
C2 C3 C4 121.0(4) . . ?
C4 C3 H3 119.5 . . ?
O28 C03W H03A 109.5 . . ?
O28 C03W H03B 109.5 . . ?
O28 C03W H03C 109.5 . . ?
H03A C03W H03B 109.5 . . ?
H03A C03W H03C 109.5 . . ?
H03B C03W H03C 109.5 . . ?
C3 C4 H4 120.3 . . ?
C5 C4 C3 119.4(4) . . ?
C5 C4 H4 120.3 . . ?
C4 C5 C6 120.6(4) . . ?
C4 C5 C8 119.2(5) . . ?
C6 C5 C8 120.1(5) . . ?
C5 C6 H6 120.2 . . ?
C5 C6 C7 119.6(4) . . ?
C7 C6 H6 120.2 . . ?
C2 C7 C6 119.8(4) . . ?
C2 C7 H7 120.1 . . ?
C6 C7 H7 120.1 . . ?
F1 C8 C5 112.6(5) . . ?
F1 C8 F3 102.8(6) . . ?
F2 C8 C5 113.2(5) . . ?
F2 C8 F1 106.9(6) . . ?
F2 C8 F3 106.8(7) . . ?
F3 C8 C5 113.6(5) . . ?
F1A C8 C5 112.3(8) . . ?
F1A C8 F3A 102.9(9) . . ?
F2A C8 C5 113.4(7) . . ?
F2A C8 F1A 107.8(9) . . ?
F2A C8 F3A 107.8(10) . . ?
F3A C8 C5 112.0(7) . . ?
O3 C9 O4 125.0(3) . . ?
O3 C9 C10 119.1(3) . . ?
O4 C9 C10 115.9(3) . . ?
C11 C10 C9 119.8(3) . . ?
C15 C10 C9 120.0(3) . . ?
C15 C10 C11 120.2(3) . . ?
C10 C11 H11 120.0 . . ?
C12 C11 C10 119.9(3) . . ?
C12 C11 H11 120.0 . . ?
C11 C12 H12 120.3 . . ?
C11 C12 C13 119.4(4) . . ?
C13 C12 H12 120.3 . . ?
C12 C13 C16 120.4(5) . . ?
C12 C13 C16A 117.8(6) . . ?
C14 C13 C12 120.7(3) . . ?
C14 C13 C16 118.6(5) . . ?
C14 C13 C16A 121.2(5) . . ?
F4 C16 C13 112.9(7) . . ?
F4 C16 F5 106.6(7) . . ?
F5 C16 C13 111.8(8) . . ?
F6 C16 C13 113.3(7) . . ?
F6 C16 F4 106.1(8) . . ?
F6 C16 F5 105.6(8) . . ?
C13 C14 H14 120.1 . . ?
C13 C14 C15 119.9(3) . . ?
C15 C14 H14 120.1 . . ?
C10 C15 C14 119.8(3) . . ?
C10 C15 H15 120.1 . . ?
C14 C15 H15 120.1 . . ?
O5 C17 O6 125.7(3) . . ?
O5 C17 C18 118.1(3) . . ?
O6 C17 C18 116.2(3) . . ?
C19 C18 C17 120.0(3) . . ?
C19 C18 C23 119.7(3) . . ?
C23 C18 C17 120.3(3) . . ?
C18 C19 H19 120.0 . . ?
C18 C19 C20 120.1(4) . . ?
C20 C19 H19 120.0 . . ?
C19 C20 H20 120.4 . . ?
C21 C20 C19 119.3(4) . . ?
C21 C20 H20 120.4 . . ?
C20 C21 C22 121.1(3) . . ?
C20 C21 C24 120.9(4) . . ?
C22 C21 C24 117.9(4) . . ?
C21 C22 H22 120.3 . . ?
C21 C22 C23 119.4(4) . . ?
C23 C22 H22 120.3 . . ?
C18 C23 C22 120.4(4) . . ?
C18 C23 H23 119.8 . . ?
C22 C23 H23 119.8 . . ?
O30 C023 H02G 109.5 . . ?
O30 C023 H02H 109.5 . . ?
O30 C023 H02I 109.5 . . ?
H02G C023 H02H 109.5 . . ?
H02G C023 H02I 109.5 . . ?
H02H C023 H02I 109.5 . . ?
F7 C24 F8 107.3(4) . . ?
F7 C24 C21 113.4(4) . . ?
F8 C24 C21 111.4(3) . . ?
F9 C24 F7 106.3(4) . . ?
F9 C24 F8 106.2(4) . . ?
F9 C24 C21 111.9(4) . . ?
O7 C25 O8 125.8(3) . . ?
O7 C25 C26 119.0(3) . . ?
O8 C25 C26 115.1(3) . . ?
C27 C26 C25 118.9(3) . . ?
C27 C26 C31 120.2(4) . . ?
C31 C26 C25 120.9(3) . . ?
C26 C27 H27 119.9 . . ?
C26 C27 C28 120.2(4) . . ?
C28 C27 H27 119.9 . . ?
C27 C28 H28 120.5 . . ?
C29 C28 C27 119.0(5) . . ?
C29 C28 H28 120.5 . . ?
C28 C29 C32 120.4(5) . . ?
C30 C29 C28 121.1(4) . . ?
C30 C29 C32 118.5(5) . . ?
C29 C30 H30 120.4 . . ?
C31 C30 C29 119.2(4) . . ?
C31 C30 H30 120.4 . . ?
C26 C31 H31 119.9 . . ?
C30 C31 C26 120.2(4) . . ?
C30 C31 H31 119.9 . . ?
F10 C32 C29 113.0(5) . . ?
F10 C32 F12 105.4(5) . . ?
F11 C32 C29 113.4(5) . . ?
F11 C32 F10 107.5(6) . . ?
F11 C32 F12 105.6(6) . . ?
F12 C32 C29 111.3(6) . . ?
F10A C32 C29 95.5(14) . . ?
F10A C32 F12A 104.4(10) . . ?
F11A C32 C29 124.0(14) . . ?
F11A C32 F10A 105.7(11) . . ?
F11A C32 F12A 105.7(11) . . ?
F12A C32 C29 118.3(15) . . ?
O9 C33 O10 125.0(3) . . ?
O9 C33 C34 119.4(3) . . ?
O10 C33 C34 115.5(3) . . ?
C35 C34 C33 120.6(3) . . ?
C35 C34 C39 119.7(3) . . ?
C39 C34 C33 119.6(3) . . ?
C34 C35 H35 120.0 . . ?
C36 C35 C34 120.0(3) . . ?
C36 C35 H35 120.0 . . ?
C35 C36 H36 120.1 . . ?
C35 C36 C37 119.8(4) . . ?
C37 C36 H36 120.1 . . ?
C36 C37 C40 119.7(4) . . ?
C38 C37 C36 120.5(3) . . ?
C38 C37 C40 119.7(4) . . ?
C37 C38 H38 120.2 . . ?
C39 C38 C37 119.5(4) . . ?
C39 C38 H38 120.2 . . ?
C34 C39 H39 119.8 . . ?
C38 C39 C34 120.4(3) . . ?
C38 C39 H39 119.8 . . ?
F13 C40 C37 110.7(4) . . ?
F14 C40 C37 110.8(4) . . ?
F14 C40 F13 100.5(6) . . ?
F15 C40 C37 116.5(5) . . ?
F15 C40 F13 106.2(5) . . ?
F15 C40 F14 110.9(6) . . ?
F13A C40 C37 119.1(7) . . ?
F13A C40 F14A 100.2(8) . . ?
F14A C40 C37 107.7(5) . . ?
F15A C40 C37 113.6(7) . . ?
F15A C40 F13A 110.0(8) . . ?
F15A C40 F14A 104.4(9) . . ?
O11 C41 O12 125.1(3) . . ?
O11 C41 C42 118.9(3) . . ?
O12 C41 C42 116.0(3) . . ?
C43 C42 C41 119.4(3) . . ?
C43 C42 C47 119.8(3) . . ?
C47 C42 C41 120.7(3) . . ?
C42 C43 H43 119.9 . . ?
C42 C43 C44 120.1(3) . . ?
C44 C43 H43 119.9 . . ?
C43 C44 H44 120.3 . . ?
C45 C44 C43 119.3(4) . . ?
C45 C44 H44 120.3 . . ?
C44 C45 C46 121.1(4) . . ?
C44 C45 C48 120.4(4) . . ?
C46 C45 C48 118.5(4) . . ?
C45 C46 H46 120.3 . . ?
C47 C46 C45 119.4(4) . . ?
C47 C46 H46 120.3 . . ?
C42 C47 H47 119.9 . . ?
C46 C47 C42 120.2(4) . . ?
C46 C47 H47 119.9 . . ?
F16 C48 C45 112.8(6) . . ?
F16 C48 F17 105.7(6) . . ?
F16 C48 F18 109.8(6) . . ?
F17 C48 C45 110.9(5) . . ?
F18 C48 C45 112.6(5) . . ?
F18 C48 F17 104.4(6) . . ?
F16A C48 C45 111.6(9) . . ?
F16A C48 F17A 104.0(8) . . ?
F17A C48 C45 109.7(13) . . ?
F18A C48 C45 113.7(13) . . ?
F18A C48 F16A 112.0(10) . . ?
F18A C48 F17A 105.3(10) . . ?
O13 C49 O14 125.3(3) . . ?
O13 C49 C50 119.0(3) . . ?
O14 C49 C50 115.7(3) . . ?
C51 C50 C49 119.7(3) . . ?
C55 C50 C49 119.8(3) . . ?
C55 C50 C51 120.4(3) . . ?
C50 C51 H51 120.3 . . ?
C52 C51 C50 119.3(3) . . ?
C52 C51 H51 120.3 . . ?
C51 C52 H52 120.2 . . ?
C53 C52 C51 119.7(3) . . ?
C53 C52 H52 120.2 . . ?
C52 C53 C54 121.3(3) . . ?
C52 C53 C56 121.1(4) . . ?
C54 C53 C56 117.6(4) . . ?
C53 C54 H54 120.4 . . ?
C53 C54 C55 119.1(3) . . ?
C55 C54 H54 120.4 . . ?
C50 C55 H55 119.9 . . ?
C54 C55 C50 120.1(3) . . ?
C54 C55 H55 119.9 . . ?
F19 C56 C53 115.8(6) . . ?
F19 C56 F20 111.6(6) . . ?
F19 C56 F21 105.0(6) . . ?
F20 C56 C53 110.4(7) . . ?
F20 C56 F21 103.7(6) . . ?
F21 C56 C53 109.5(6) . . ?
F19A C56 C53 106.7(7) . . ?
F20A C56 C53 117.4(10) . . ?
F20A C56 F19A 107.6(7) . . ?
F20A C56 F21A 107.2(8) . . ?
F21A C56 C53 113.4(7) . . ?
F21A C56 F19A 103.4(7) . . ?
O15 C57 O16 125.9(3) . . ?
O15 C57 C58 118.4(3) . . ?
O16 C57 C58 115.8(3) . . ?
C59 C58 C57 119.8(3) . . ?
C63 C58 C57 120.5(3) . . ?
C63 C58 C59 119.8(3) . . ?
C58 C59 H59 120.0 . . ?
C60 C59 C58 120.0(3) . . ?
C60 C59 H59 120.0 . . ?
C59 C60 H60 120.2 . . ?
C59 C60 C61 119.6(3) . . ?
C61 C60 H60 120.2 . . ?
C60 C61 C64 119.0(3) . . ?
C62 C61 C60 121.0(3) . . ?
C62 C61 C64 120.0(4) . . ?
C61 C62 H62 120.2 . . ?
C61 C62 C63 119.5(3) . . ?
C63 C62 H62 120.2 . . ?
C58 C63 H63 119.9 . . ?
C62 C63 C58 120.1(3) . . ?
C62 C63 H63 119.9 . . ?
F22 C64 C61 112.1(4) . . ?
F22 C64 F23 105.3(4) . . ?
F23 C64 C61 112.9(4) . . ?
F24 C64 C61 112.6(4) . . ?
F24 C64 F22 106.9(4) . . ?
F24 C64 F23 106.5(4) . . ?
F22A C64 C61 110.6(14) . . ?
F23A C64 C61 115.2(14) . . ?
F23A C64 F22A 107.0(10) . . ?
F23A C64 F24A 108.1(11) . . ?
F24A C64 C61 108.3(15) . . ?
F24A C64 F22A 107.3(11) . . ?
O17 C65 O18 125.2(3) . . ?
O17 C65 C66 118.4(3) . . ?
O18 C65 C66 116.4(3) . . ?
C67 C66 C65 120.1(3) . . ?
C67 C66 C71 120.1(3) . . ?
C71 C66 C65 119.8(3) . . ?
C66 C67 H67 119.9 . . ?
C66 C67 C68 120.1(3) . . ?
C68 C67 H67 119.9 . . ?
C67 C68 H68 120.1 . . ?
C69 C68 C67 119.8(4) . . ?
C69 C68 H68 120.1 . . ?
C68 C69 C70 120.4(4) . . ?
C68 C69 C72 120.7(4) . . ?
C70 C69 C72 118.9(4) . . ?
C69 C70 H70 120.0 . . ?
C69 C70 C71 120.0(4) . . ?
C71 C70 H70 120.0 . . ?
C66 C71 C70 119.6(4) . . ?
C66 C71 H71 120.2 . . ?
C70 C71 H71 120.2 . . ?
F25 C72 C69 113.9(5) . . ?
F25 C72 F26 106.1(6) . . ?
F25 C72 F27 105.7(6) . . ?
F26 C72 C69 110.2(5) . . ?
F27 C72 C69 113.3(5) . . ?
F27 C72 F26 107.2(6) . . ?
F25A C72 C69 117.0(11) . . ?
F25A C72 F26A 111.0(10) . . ?
F25A C72 F27A 103.5(9) . . ?
F26A C72 C69 115.6(9) . . ?
F26A C72 F27A 105.2(9) . . ?
F27A C72 C69 102.7(9) . . ?
O19 C73 C74 117.6(3) . . ?
O20 C73 O19 124.6(3) . . ?
O20 C73 C74 117.8(3) . . ?
C75 C74 C73 120.3(3) . . ?
C79 C74 C73 119.7(3) . . ?
C79 C74 C75 120.1(3) . . ?
C74 C75 H75 120.0 . . ?
C76 C75 C74 120.0(3) . . ?
C76 C75 H75 120.0 . . ?
C75 C76 H76 120.3 . . ?
C77 C76 C75 119.4(3) . . ?
C77 C76 H76 120.3 . . ?
C76 C77 C78 121.0(3) . . ?
C76 C77 C80 119.5(3) . . ?
C78 C77 C80 119.3(4) . . ?
C77 C78 H78 120.2 . . ?
C79 C78 C77 119.6(4) . . ?
C79 C78 H78 120.2 . . ?
C74 C79 H79 120.1 . . ?
C78 C79 C74 119.9(3) . . ?
C78 C79 H79 120.1 . . ?
F28 C80 F29 104.9(4) . . ?
F28 C80 F30 109.0(4) . . ?
F28 C80 C77 113.5(3) . . ?
F29 C80 C77 111.6(4) . . ?
F30 C80 F29 105.0(3) . . ?
F30 C80 C77 112.3(4) . . ?
C82 C81 P1 117.3(3) . . ?
C82 C81 C86 120.0(4) . . ?
C86 C81 P1 122.7(3) . . ?
C81 C82 H82 120.0 . . ?
C81 C82 C83 119.9(4) . . ?
C83 C82 H82 120.0 . . ?
C82 C83 H83 119.8 . . ?
C84 C83 C82 120.3(4) . . ?
C84 C83 H83 119.8 . . ?
C83 C84 H84 120.1 . . ?
C83 C84 C85 119.9(4) . . ?
C85 C84 H84 120.1 . . ?
C84 C85 H85 119.6 . . ?
C84 C85 C86 120.8(5) . . ?
C86 C85 H85 119.6 . . ?
C81 C86 C85 119.1(4) . . ?
C81 C86 H86 120.5 . . ?
C85 C86 H86 120.5 . . ?
C88 C87 P1 123.4(3) . . ?
C92 C87 P1 116.8(3) . . ?
C92 C87 C88 119.8(3) . . ?
C87 C88 H88 120.4 . . ?
C89 C88 C87 119.1(4) . . ?
C89 C88 H88 120.4 . . ?
C88 C89 H89 119.5 . . ?
C90 C89 C88 121.1(4) . . ?
C90 C89 H89 119.5 . . ?
C89 C90 H90 119.8 . . ?
C89 C90 C91 120.4(4) . . ?
C91 C90 H90 119.8 . . ?
C90 C91 H91 120.4 . . ?
C90 C91 C92 119.3(4) . . ?
C92 C91 H91 120.4 . . ?
C87 C92 C91 120.4(3) . . ?
C87 C92 H92 119.8 . . ?
C91 C92 H92 119.8 . . ?
C94 C93 P1 115.9(3) . . ?
C94 C93 C98 119.2(4) . . ?
C98 C93 P1 124.7(3) . . ?
C93 C94 H94 119.9 . . ?
C93 C94 C95 120.2(4) . . ?
C95 C94 H94 119.9 . . ?
C94 C95 H95 120.2 . . ?
C96 C95 C94 119.7(5) . . ?
C96 C95 H95 120.2 . . ?
C95 C96 H96 119.6 . . ?
C97 C96 C95 120.7(4) . . ?
C97 C96 H96 119.6 . . ?
C96 C97 H97 120.0 . . ?
C96 C97 C98 120.0(4) . . ?
C98 C97 H97 120.0 . . ?
C93 C98 C97 120.1(4) . . ?
C93 C98 H98 119.9 . . ?
C97 C98 H98 119.9 . . ?
C103 O31 H31A 108.9 . . ?
O31 C103 H10A 109.5 . . ?
O31 C103 H10B 109.5 . . ?
O31 C103 H10C 109.5 . . ?
H10A C103 H10B 109.5 . . ?
H10A C103 H10C 109.5 . . ?
H10B C103 H10C 109.5 . . ?
N1 C99 C100 177.8(7) . . ?
C99 C100 H10D 109.5 . . ?
C99 C100 H10E 109.5 . . ?
C99 C100 H10F 109.5 . . ?
H10D C100 H10E 109.5 . . ?
H10D C100 H10F 109.5 . . ?
H10E C100 H10F 109.5 . . ?
N2 C101 C102 174.9(15) . . ?
C101 C102 H10G 109.5 . . ?
C101 C102 H10H 109.5 . . ?
C101 C102 H10I 109.5 . . ?
H10G C102 H10H 109.5 . . ?
H10G C102 H10I 109.5 . . ?
H10H C102 H10I 109.5 . . ?
F4A C16A C13 112.6(8) . . ?
F4A C16A F5A 107.1(8) . . ?
F5A C16A C13 113.2(8) . . ?
F6A C16A C13 112.5(7) . . ?
F6A C16A F4A 106.2(9) . . ?
F6A C16A F5A 104.6(9) . . ?

loop_
_geom_bond_atom_site_label_1
_geom_bond_atom_site_label_2
_geom_bond_distance
_geom_bond_site_symmetry_2
_geom_bond_publ_flag
Eu1 Ti1 3.8390(6) . ?
Eu1 Ti3 3.3917(6) . ?
Eu1 Ti4 3.9356(6) . ?
Eu1 O1 2.410(2) . ?
Eu1 O3 2.380(2) . ?
Eu1 O5 2.384(2) . ?
Eu1 O7 2.395(2) . ?
Eu1 O9 2.399(2) . ?
Eu1 O21 2.324(2) . ?
Eu1 O22 2.442(2) . ?
Eu1 O23 2.459(2) . ?
Eu2 Ti2 3.4619(6) . ?
Eu2 Ti3 3.8869(6) . ?
Eu2 Ti4 3.4002(6) 3_666 ?
Eu2 Ti5 3.4429(2) . ?
Eu2 O11 2.434(2) . ?
Eu2 O13 2.383(2) . ?
Eu2 O15 2.369(2) . ?
Eu2 O24 2.379(2) 3_666 ?
Eu2 O25 2.536(2) . ?
Eu2 O26 2.303(2) . ?
Eu2 O29 2.491(2) . ?
Eu2 O30 2.363(2) 3_666 ?
Ti1 Ti2 3.0385(8) . ?
Ti1 O2 2.035(2) . ?
Ti1 O4 1.981(2) . ?
Ti1 O20 2.037(2) . ?
Ti1 O22 1.850(2) . ?
Ti1 O26 1.800(2) . ?
Ti1 O27 2.069(2) . ?
Ti2 O12 1.999(2) . ?
Ti2 O19 2.071(2) . ?
Ti2 O26 2.007(2) . ?
Ti2 O27 1.981(2) . ?
Ti2 O28 1.779(2) . ?
Ti2 O29 1.913(2) . ?
Ti3 Ti4 3.3856(8) . ?
Ti3 O6 2.103(2) . ?
Ti3 O16 2.039(2) . ?
Ti3 O17 2.092(2) . ?
Ti3 O22 1.904(2) . ?
Ti3 O23 1.881(2) . ?
Ti3 O25 1.826(2) . ?
Ti4 O8 2.044(2) . ?
Ti4 O10 1.973(2) . ?
Ti4 O18 2.040(2) . ?
Ti4 O23 1.887(2) . ?
Ti4 O24 1.816(2) . ?
Ti4 O30 1.978(2) . ?
Ti5 O14 1.995(2) 3_666 ?
Ti5 O14 1.995(2) . ?
Ti5 O24 1.920(2) . ?
Ti5 O24 1.920(2) 3_666 ?
Ti5 O25 1.931(2) 3_666 ?
Ti5 O25 1.931(2) . ?
P1 O21 1.493(2) . ?
P1 C81 1.797(4) . ?
P1 C87 1.800(4) . ?
P1 C93 1.801(4) . ?
F7 C24 1.331(6) . ?
F8 C24 1.337(5) . ?
F9 C24 1.327(6) . ?
F28 C80 1.323(5) . ?
F29 C80 1.349(6) . ?
F30 C80 1.339(5) . ?
O1 C1 1.240(4) . ?
O2 C1 1.280(4) . ?
O3 C9 1.237(4) . ?
O4 C9 1.280(4) . ?
O5 C17 1.254(4) . ?
O6 C17 1.265(4) . ?
O7 C25 1.246(4) . ?
O8 C25 1.264(4) . ?
O9 C33 1.241(4) . ?
O10 C33 1.274(4) . ?
O11 C41 1.242(4) . ?
O12 C41 1.286(4) . ?
O13 C49 1.252(4) . ?
O14 C49 1.272(4) . ?
O15 C57 1.252(4) . ?
O16 C57 1.277(4) . ?
O17 C65 1.256(4) . ?
O18 C65 1.268(4) . ?
O19 C73 1.270(4) . ?
O20 C73 1.264(4) . ?
O27 C02R 1.417(4) . ?
O28 C03W 1.408(4) . ?
O29 C02J 1.416(4) . ?
O30 C023 1.422(4) . ?
C1 C2 1.498(4) . ?
C2 C3 1.380(5) . ?
C2 C7 1.388(5) . ?
C02J H02A 0.9800 . ?
C02J H02B 0.9800 . ?
C02J H02C 0.9800 . ?
C02R H02D 0.9800 . ?
C02R H02E 0.9800 . ?
C02R H02F 0.9800 . ?
C3 H3 0.9500 . ?
C3 C4 1.391(5) . ?
C03W H03A 0.9800 . ?
C03W H03B 0.9800 . ?
C03W H03C 0.9800 . ?
C4 H4 0.9500 . ?
C4 C5 1.370(7) . ?
C5 C6 1.390(7) . ?
C5 C8 1.498(6) . ?
C6 H6 0.9500 . ?
C6 C7 1.398(6) . ?
C7 H7 0.9500 . ?
C8 F1 1.314(7) . ?
C8 F2 1.292(7) . ?
C8 F3 1.335(7) . ?
C8 F1A 1.320(10) . ?
C8 F2A 1.284(9) . ?
C8 F3A 1.322(10) . ?
C9 C10 1.492(4) . ?
C10 C11 1.395(5) . ?
C10 C15 1.384(5) . ?
C11 H11 0.9500 . ?
C11 C12 1.387(5) . ?
C12 H12 0.9500 . ?
C12 C13 1.388(6) . ?
C13 C16 1.502(7) . ?
C13 C14 1.382(6) . ?
C13 C16A 1.503(8) . ?
F4 C16 1.324(11) . ?
F5 C16 1.325(11) . ?
F6 C16 1.296(9) . ?
C14 H14 0.9500 . ?
C14 C15 1.387(5) . ?
C15 H15 0.9500 . ?
C17 C18 1.507(4) . ?
C18 C19 1.385(5) . ?
C18 C23 1.386(5) . ?
C19 H19 0.9500 . ?
C19 C20 1.397(5) . ?
C20 H20 0.9500 . ?
C20 C21 1.375(6) . ?
C21 C22 1.381(6) . ?
C21 C24 1.514(5) . ?
C22 H22 0.9500 . ?
C22 C23 1.386(5) . ?
C23 H23 0.9500 . ?
C023 H02G 0.9800 . ?
C023 H02H 0.9800 . ?
C023 H02I 0.9800 . ?
C25 C26 1.503(4) . ?
C26 C27 1.377(6) . ?
C26 C31 1.393(5) . ?
C27 H27 0.9500 . ?
C27 C28 1.394(6) . ?
C28 H28 0.9500 . ?
C28 C29 1.390(7) . ?
C29 C30 1.387(6) . ?
C29 C32 1.487(7) . ?
C30 H30 0.9500 . ?
C30 C31 1.381(5) . ?
C31 H31 0.9500 . ?
C32 F10 1.346(7) . ?
C32 F11 1.330(7) . ?
C32 F12 1.386(8) . ?
C32 F10A 1.371(12) . ?
C32 F11A 1.333(11) . ?
C32 F12A 1.384(12) . ?
C33 C34 1.495(4) . ?
C34 C35 1.387(5) . ?
C34 C39 1.392(5) . ?
C35 H35 0.9500 . ?
C35 C36 1.387(5) . ?
C36 H36 0.9500 . ?
C36 C37 1.388(6) . ?
C37 C38 1.384(6) . ?
C37 C40 1.500(5) . ?
C38 H38 0.9500 . ?
C38 C39 1.382(5) . ?
C39 H39 0.9500 . ?
C40 F13 1.351(6) . ?
C40 F14 1.340(6) . ?
C40 F15 1.271(6) . ?
C40 F13A 1.295(9) . ?
C40 F14A 1.395(9) . ?
C40 F15A 1.287(9) . ?
C41 C42 1.505(4) . ?
C42 C43 1.388(5) . ?
C42 C47 1.391(5) . ?
C43 H43 0.9500 . ?
C43 C44 1.388(5) . ?
C44 H44 0.9500 . ?
C44 C45 1.380(6) . ?
C45 C46 1.384(6) . ?
C45 C48 1.514(6) . ?
C46 H46 0.9500 . ?
C46 C47 1.382(5) . ?
C47 H47 0.9500 . ?
C48 F16 1.319(9) . ?
C48 F17 1.344(8) . ?
C48 F18 1.335(8) . ?
C48 F16A 1.322(11) . ?
C48 F17A 1.352(12) . ?
C48 F18A 1.314(12) . ?
C49 C50 1.491(4) . ?
C50 C51 1.397(4) . ?
C50 C55 1.390(5) . ?
C51 H51 0.9500 . ?
C51 C52 1.391(5) . ?
C52 H52 0.9500 . ?
C52 C53 1.385(6) . ?
C53 C54 1.386(6) . ?
C53 C56 1.501(5) . ?
C54 H54 0.9500 . ?
C54 C55 1.388(5) . ?
C55 H55 0.9500 . ?
C56 F19 1.328(7) . ?
C56 F20 1.329(7) . ?
C56 F21 1.384(8) . ?
C56 F19A 1.389(9) . ?
C56 F20A 1.319(9) . ?
C56 F21A 1.348(9) . ?
C57 C58 1.497(4) . ?
C58 C59 1.398(4) . ?
C58 C63 1.391(4) . ?
C59 H59 0.9500 . ?
C59 C60 1.385(5) . ?
C60 H60 0.9500 . ?
C60 C61 1.385(5) . ?
C61 C62 1.383(5) . ?
C61 C64 1.503(5) . ?
C62 H62 0.9500 . ?
C62 C63 1.387(5) . ?
C63 H63 0.9500 . ?
C64 F22 1.329(6) . ?
C64 F23 1.332(6) . ?
C64 F24 1.326(5) . ?
C64 F22A 1.324(11) . ?
C64 F23A 1.315(11) . ?
C64 F24A 1.322(11) . ?
C65 C66 1.501(4) . ?
C66 C67 1.384(5) . ?
C66 C71 1.389(5) . ?
C67 H67 0.9500 . ?
C67 C68 1.387(5) . ?
C68 H68 0.9500 . ?
C68 C69 1.380(6) . ?
C69 C70 1.385(6) . ?
C69 C72 1.502(6) . ?
C70 H70 0.9500 . ?
C70 C71 1.390(5) . ?
C71 H71 0.9500 . ?
C72 F25 1.315(7) . ?
C72 F26 1.366(8) . ?
C72 F27 1.321(7) . ?
C72 F25A 1.296(10) . ?
C72 F26A 1.332(10) . ?
C72 F27A 1.373(11) . ?
C73 C74 1.494(4) . ?
C74 C75 1.396(5) . ?
C74 C79 1.388(5) . ?
C75 H75 0.9500 . ?
C75 C76 1.386(5) . ?
C76 H76 0.9500 . ?
C76 C77 1.383(5) . ?
C77 C78 1.387(5) . ?
C77 C80 1.509(5) . ?
C78 H78 0.9500 . ?
C78 C79 1.385(5) . ?
C79 H79 0.9500 . ?
C81 C82 1.385(5) . ?
C81 C86 1.392(5) . ?
C82 H82 0.9500 . ?
C82 C83 1.389(6) . ?
C83 H83 0.9500 . ?
C83 C84 1.374(7) . ?
C84 H84 0.9500 . ?
C84 C85 1.376(7) . ?
C85 H85 0.9500 . ?
C85 C86 1.393(6) . ?
C86 H86 0.9500 . ?
C87 C88 1.398(5) . ?
C87 C92 1.393(5) . ?
C88 H88 0.9500 . ?
C88 C89 1.390(6) . ?
C89 H89 0.9500 . ?
C89 C90 1.372(6) . ?
C90 H90 0.9500 . ?
C90 C91 1.391(6) . ?
C91 H91 0.9500 . ?
C91 C92 1.394(5) . ?
C92 H92 0.9500 . ?
C93 C94 1.383(6) . ?
C93 C98 1.390(5) . ?
C94 H94 0.9500 . ?
C94 C95 1.390(6) . ?
C95 H95 0.9500 . ?
C95 C96 1.384(7) . ?
C96 H96 0.9500 . ?
C96 C97 1.355(7) . ?
C97 H97 0.9500 . ?
C97 C98 1.396(6) . ?
C98 H98 0.9500 . ?
O31 H31A 0.8402 . ?
O31 C103 1.385(7) . ?
C103 H10A 0.9800 . ?
C103 H10B 0.9800 . ?
C103 H10C 0.9800 . ?
N1 C99 1.165(8) . ?
C99 C100 1.425(8) . ?
C100 H10D 0.9800 . ?
C100 H10E 0.9800 . ?
C100 H10F 0.9800 . ?
N2 C101 1.212(8) . ?
C101 C102 1.501(8) . ?
C102 H10G 0.9800 . ?
C102 H10H 0.9800 . ?
C102 H10I 0.9800 . ?
F4A C16A 1.323(12) . ?
F5A C16A 1.330(12) . ?
F6A C16A 1.296(9) . ?

loop_
_geom_torsion_atom_site_label_1
_geom_torsion_atom_site_label_2
_geom_torsion_atom_site_label_3
_geom_torsion_atom_site_label_4
_geom_torsion
_geom_torsion_site_symmetry_1
_geom_torsion_site_symmetry_2
_geom_torsion_site_symmetry_3
_geom_torsion_site_symmetry_4
_geom_torsion_publ_flag
Eu1 Ti1 O22 Ti3 177.9(2) . . . . ?
Eu1 Ti1 O26 Eu2 4.8(2) . . . . ?
Eu1 Ti1 O26 Ti2 175.18(5) . . . . ?
Eu1 Ti3 O23 Ti4 171.21(19) . . . . ?
Eu1 Ti3 O25 Eu2 97.81(10) . . . . ?
Eu1 Ti3 O25 Ti5 -92.00(15) . . . . ?
Eu1 Ti4 O23 Ti3 -168.9(2) . . . . ?
Eu1 Ti4 O24 Eu2 -159.77(5) . . . 3_666 ?
Eu1 Ti4 O24 Ti5 13.7(2) . . . . ?
Eu1 O1 C1 O2 21.1(5) . . . . ?
Eu1 O1 C1 C2 -159.3(2) . . . . ?
Eu1 O3 C9 O4 4.6(6) . . . . ?
Eu1 O3 C9 C10 -174.9(2) . . . . ?
Eu1 O5 C17 O6 -12.8(5) . . . . ?
Eu1 O5 C17 C18 166.6(2) . . . . ?
Eu1 O7 C25 O8 -40.0(5) . . . . ?
Eu1 O7 C25 C26 139.6(3) . . . . ?
Eu1 O9 C33 O10 -36.6(5) . . . . ?
Eu1 O9 C33 C34 142.1(3) . . . . ?
Eu2 Ti1 O22 Eu1 -133.98(11) . . . . ?
Eu2 Ti1 O22 Ti3 43.87(13) . . . . ?
Eu2 Ti1 O26 Ti2 170.3(3) . . . . ?
Eu2 Ti2 O28 C03W -98.7(5) . . . . ?
Eu2 Ti3 O23 Eu1 -89.62(7) . . . . ?
Eu2 Ti3 O23 Ti4 81.59(14) . . . . ?
Eu2 Ti3 O25 Ti5 170.2(2) . . . . ?
Eu2 Ti4 O23 Eu1 134.17(8) 3_666 . . . ?
Eu2 Ti4 O23 Ti3 -34.68(19) 3_666 . . . ?
Eu2 Ti4 O24 Ti5 173.5(3) 3_666 . . . ?
Eu2 O11 C41 O12 6.8(5) . . . . ?
Eu2 O11 C41 C42 -173.4(2) . . . . ?
Eu2 O13 C49 O14 9.0(5) . . . . ?
Eu2 O13 C49 C50 -169.0(2) . . . . ?
Eu2 O15 C57 O16 12.1(4) . . . . ?
Eu2 O15 C57 C58 -166.70(19) . . . . ?
Ti1 Ti2 O28 C03W 61.9(5) . . . . ?
Ti1 O2 C1 O1 -11.0(5) . . . . ?
Ti1 O2 C1 C2 169.3(2) . . . . ?
Ti1 O4 C9 O3 -0.2(5) . . . . ?
Ti1 O4 C9 C10 179.4(2) . . . . ?
Ti1 O20 C73 O19 6.1(4) . . . . ?
Ti1 O20 C73 C74 -174.7(2) . . . . ?
Ti2 Ti1 O22 Eu1 -156.76(6) . . . . ?
Ti2 Ti1 O22 Ti3 21.1(2) . . . . ?
Ti2 Ti1 O26 Eu2 -170.3(3) . . . . ?
Ti2 O12 C41 O11 2.0(5) . . . . ?
Ti2 O12 C41 C42 -177.8(2) . . . . ?
Ti2 O19 C73 O20 10.7(5) . . . . ?
Ti2 O19 C73 C74 -168.5(2) . . . . ?
Ti3 Ti4 O23 Eu1 168.9(2) . . . . ?
Ti3 Ti4 O24 Eu2 160.71(9) . . . 3_666 ?
Ti3 Ti4 O24 Ti5 -25.82(19) . . . . ?
Ti3 O6 C17 O5 11.8(5) . . . . ?
Ti3 O6 C17 C18 -167.6(2) . . . . ?
Ti3 O16 C57 O15 42.4(5) . . . . ?
Ti3 O16 C57 C58 -138.8(2) . . . . ?
Ti3 O17 C65 O18 30.0(5) . . . . ?
Ti3 O17 C65 C66 -150.8(2) . . . . ?
Ti4 Ti3 O23 Eu1 -171.21(19) . . . . ?
Ti4 Ti3 O25 Eu2 164.80(11) . . . . ?
Ti4 Ti3 O25 Ti5 -25.00(14) . . . . ?
Ti4 O8 C25 O7 26.0(5) . . . . ?
Ti4 O8 C25 C26 -153.7(3) . . . . ?
Ti4 O10 C33 O9 15.3(5) . . . . ?
Ti4 O10 C33 C34 -163.4(2) . . . . ?
Ti4 O18 C65 O17 10.5(4) . . . . ?
Ti4 O18 C65 C66 -168.7(2) . . . . ?
Ti5 O14 C49 O13 -5.3(4) . . . . ?
Ti5 O14 C49 C50 172.81(19) . . . . ?
P1 C81 C82 C83 -177.0(4) . . . . ?
P1 C81 C86 C85 176.9(4) . . . . ?
P1 C87 C88 C89 -177.8(3) . . . . ?
P1 C87 C92 C91 177.2(3) . . . . ?
P1 C93 C94 C95 175.8(4) . . . . ?
P1 C93 C98 C97 -176.3(3) . . . . ?
O1 C1 C2 C3 -179.4(3) . . . . ?
O1 C1 C2 C7 0.0(5) . . . . ?
O2 Ti1 O22 Eu1 41.58(13) . . . . ?
O2 Ti1 O22 Ti3 -140.57(15) . . . . ?
O2 Ti1 O26 Eu2 -168.4(3) . . . . ?
O2 Ti1 O26 Ti2 1.9(4) . . . . ?
O2 C1 C2 C3 0.3(5) . . . . ?
O2 C1 C2 C7 179.7(3) . . . . ?
O3 C9 C10 C11 -169.5(3) . . . . ?
O3 C9 C10 C15 9.5(5) . . . . ?
O4 Ti1 O22 Eu1 -46.77(13) . . . . ?
O4 Ti1 O22 Ti3 131.09(15) . . . . ?
O4 Ti1 O26 Eu2 -71.8(2) . . . . ?
O4 Ti1 O26 Ti2 98.56(11) . . . . ?
O4 C9 C10 C11 10.9(5) . . . . ?
O4 C9 C10 C15 -170.1(3) . . . . ?
O5 C17 C18 C19 -20.1(5) . . . . ?
O5 C17 C18 C23 162.0(3) . . . . ?
O6 Ti3 O23 Eu1 75.80(9) . . . . ?
O6 Ti3 O23 Ti4 -112.99(14) . . . . ?
O6 Ti3 O25 Eu2 -78.4(5) . . . . ?
O6 Ti3 O25 Ti5 91.8(5) . . . . ?
O6 C17 C18 C19 159.3(3) . . . . ?
O6 C17 C18 C23 -18.6(5) . . . . ?
O7 C25 C26 C27 -18.7(6) . . . . ?
O7 C25 C26 C31 161.2(4) . . . . ?
O8 Ti4 O23 Eu1 -52.49(13) . . . . ?
O8 Ti4 O23 Ti3 138.66(14) . . . . ?
O8 C25 C26 C27 161.0(4) . . . . ?
O8 C25 C26 C31 -19.1(5) . . . . ?
O9 C33 C34 C35 12.9(5) . . . . ?
O9 C33 C34 C39 -164.6(3) . . . . ?
O10 Ti4 O23 Eu1 34.76(14) . . . . ?
O10 Ti4 O23 Ti3 -134.09(14) . . . . ?
O10 Ti4 O24 Eu2 -85.60(10) . . . 3_666 ?
O10 Ti4 O24 Ti5 87.9(2) . . . . ?
O10 C33 C34 C35 -168.4(3) . . . . ?
O10 C33 C34 C39 14.2(4) . . . . ?
O11 C41 C42 C43 2.9(5) . . . . ?
O11 C41 C42 C47 -178.2(3) . . . . ?
O12 Ti2 O28 C03W 174.0(5) . . . . ?
O12 C41 C42 C43 -177.3(3) . . . . ?
O12 C41 C42 C47 1.6(5) . . . . ?
O13 C49 C50 C51 5.8(4) . . . . ?
O13 C49 C50 C55 -177.2(3) . . . . ?
O14 C49 C50 C51 -172.4(3) . . . . ?
O14 C49 C50 C55 4.6(4) . . . . ?
O15 C57 C58 C59 10.2(4) . . . . ?
O15 C57 C58 C63 -170.0(3) . . . . ?
O16 Ti3 O23 Eu1 123.8(5) . . . . ?
O16 Ti3 O23 Ti4 -65.0(5) . . . . ?
O16 Ti3 O25 Eu2 -46.21(12) . . . . ?
O16 Ti3 O25 Ti5 123.99(16) . . . . ?
O16 C57 C58 C59 -168.8(3) . . . . ?
O16 C57 C58 C63 11.1(4) . . . . ?
O17 Ti3 O23 Eu1 153.56(8) . . . . ?
O17 Ti3 O23 Ti4 -35.22(14) . . . . ?
O17 Ti3 O25 Eu2 -126.96(11) . . . . ?
O17 Ti3 O25 Ti5 43.24(16) . . . . ?
O17 C65 C66 C67 5.0(5) . . . . ?
O17 C65 C66 C71 -174.6(3) . . . . ?
O18 Ti4 O23 Eu1 -134.83(13) . . . . ?
O18 Ti4 O23 Ti3 56.31(14) . . . . ?
O18 Ti4 O24 Eu2 86.93(10) . . . 3_666 ?
O18 Ti4 O24 Ti5 -99.6(2) . . . . ?
O18 C65 C66 C67 -175.7(3) . . . . ?
O18 C65 C66 C71 4.8(5) . . . . ?
O19 Ti2 O28 C03W -2.3(5) . . . . ?
O19 C73 C74 C75 -9.6(4) . . . . ?
O19 C73 C74 C79 170.7(3) . . . . ?
O20 Ti1 O22 Eu1 124.19(12) . . . . ?
O20 Ti1 O22 Ti3 -57.96(15) . . . . ?
O20 Ti1 O26 Eu2 119.9(2) . . . . ?
O20 Ti1 O26 Ti2 -69.75(11) . . . . ?
O20 C73 C74 C75 171.1(3) . . . . ?
O20 C73 C74 C79 -8.6(5) . . . . ?
O21 P1 C81 C82 -21.5(4) . . . . ?
O21 P1 C81 C86 161.2(3) . . . . ?
O21 P1 C87 C88 -175.8(3) . . . . ?
O21 P1 C87 C92 6.5(3) . . . . ?
O21 P1 C93 C94 -55.9(3) . . . . ?
O21 P1 C93 C98 118.3(3) . . . . ?
O22 Ti1 O26 Eu2 26.2(2) . . . . ?
O22 Ti1 O26 Ti2 -163.48(10) . . . . ?
O22 Ti3 O23 Eu1 -10.89(9) . . . . ?
O22 Ti3 O23 Ti4 160.32(14) . . . . ?
O22 Ti3 O25 Eu2 52.12(13) . . . . ?
O22 Ti3 O25 Ti5 -137.68(15) . . . . ?
O23 Ti3 O25 Eu2 142.53(11) . . . . ?
O23 Ti3 O25 Ti5 -47.27(16) . . . . ?
O23 Ti4 O24 Eu2 176.85(9) . . . 3_666 ?
O23 Ti4 O24 Ti5 -9.7(2) . . . . ?
O24 Ti4 O23 Eu1 131.08(12) . . . . ?
O24 Ti4 O23 Ti3 -37.78(15) . . . . ?
O25 Ti3 O23 Eu1 -112.15(9) . . . . ?
O25 Ti3 O23 Ti4 59.06(15) . . . . ?
O26 Ti1 O22 Eu1 -142.16(12) . . . . ?
O26 Ti1 O22 Ti3 35.69(16) . . . . ?
O26 Ti2 O28 C03W 9.7(9) . . . . ?
O27 Ti1 O26 Eu2 -157.7(2) . . . . ?
O27 Ti1 O26 Ti2 12.67(10) . . . . ?
O27 Ti2 O28 C03W 84.8(5) . . . . ?
O29 Ti2 O28 C03W -93.7(5) . . . . ?
O30 Ti4 O24 Eu2 2.88(9) . . . 3_666 ?
O30 Ti4 O24 Ti5 176.3(2) . . . . ?
C1 C2 C3 C4 179.3(3) . . . . ?
C1 C2 C7 C6 180.0(4) . . . . ?
C2 C3 C4 C5 0.6(6) . . . . ?
C3 C2 C7 C6 -0.6(6) . . . . ?
C3 C4 C5 C6 -0.3(7) . . . . ?
C3 C4 C5 C8 -179.9(4) . . . . ?
C4 C5 C6 C7 -0.4(7) . . . . ?
C4 C5 C8 F1 -120.0(8) . . . . ?
C4 C5 C8 F2 118.5(8) . . . . ?
C4 C5 C8 F3 -3.6(9) . . . . ?
C4 C5 C8 F1A -174.2(13) . . . . ?
C4 C5 C8 F2A 63.2(13) . . . . ?
C4 C5 C8 F3A -59.0(14) . . . . ?
C5 C6 C7 C2 0.9(7) . . . . ?
C6 C5 C8 F1 60.4(8) . . . . ?
C6 C5 C8 F2 -61.1(9) . . . . ?
C6 C5 C8 F3 176.8(8) . . . . ?
C6 C5 C8 F1A 6.2(14) . . . . ?
C6 C5 C8 F2A -116.4(13) . . . . ?
C6 C5 C8 F3A 121.4(13) . . . . ?
C7 C2 C3 C4 -0.1(6) . . . . ?
C8 C5 C6 C7 179.2(5) . . . . ?
C9 C10 C11 C12 177.5(3) . . . . ?
C9 C10 C15 C14 -179.7(4) . . . . ?
C10 C11 C12 C13 2.3(6) . . . . ?
C11 C10 C15 C14 -0.8(6) . . . . ?
C11 C12 C13 C16 173.7(6) . . . . ?
C11 C12 C13 C14 -1.0(7) . . . . ?
C11 C12 C13 C16A -176.1(6) . . . . ?
C12 C13 C16 F4 -103.7(9) . . . . ?
C12 C13 C16 F5 136.2(8) . . . . ?
C12 C13 C16 F6 17.0(13) . . . . ?
C12 C13 C14 C15 -1.1(7) . . . . ?
C12 C13 C16A F4A -168.2(8) . . . . ?
C12 C13 C16A F5A 70.2(10) . . . . ?
C12 C13 C16A F6A -48.1(13) . . . . ?
C13 C14 C15 C10 2.0(7) . . . . ?
C16 C13 C14 C15 -175.9(6) . . . . ?
C14 C13 C16 F4 71.1(10) . . . . ?
C14 C13 C16 F5 -49.0(11) . . . . ?
C14 C13 C16 F6 -168.2(9) . . . . ?
C14 C13 C16A F4A 16.8(12) . . . . ?
C14 C13 C16A F5A -104.8(10) . . . . ?
C14 C13 C16A F6A 136.8(10) . . . . ?
C15 C10 C11 C12 -1.4(6) . . . . ?
C17 C18 C19 C20 -176.0(3) . . . . ?
C17 C18 C23 C22 178.1(3) . . . . ?
C18 C19 C20 C21 -2.0(6) . . . . ?
C19 C18 C23 C22 0.2(6) . . . . ?
C19 C20 C21 C22 0.1(6) . . . . ?
C19 C20 C21 C24 177.2(4) . . . . ?
C20 C21 C22 C23 2.0(6) . . . . ?
C20 C21 C24 F7 8.2(6) . . . . ?
C20 C21 C24 F8 -112.9(5) . . . . ?
C20 C21 C24 F9 128.5(5) . . . . ?
C21 C22 C23 C18 -2.1(6) . . . . ?
C22 C21 C24 F7 -174.6(4) . . . . ?
C22 C21 C24 F8 64.3(6) . . . . ?
C22 C21 C24 F9 -54.3(5) . . . . ?
C23 C18 C19 C20 1.9(6) . . . . ?
C24 C21 C22 C23 -175.2(4) . . . . ?
C25 C26 C27 C28 178.5(5) . . . . ?
C25 C26 C31 C30 -177.0(4) . . . . ?
C26 C27 C28 C29 -2.0(10) . . . . ?
C27 C26 C31 C30 3.0(7) . . . . ?
C27 C28 C29 C30 4.0(10) . . . . ?
C27 C28 C29 C32 -175.8(6) . . . . ?
C28 C29 C30 C31 -2.6(9) . . . . ?
C28 C29 C32 F10 -3.7(9) . . . . ?
C28 C29 C32 F11 -126.4(7) . . . . ?
C28 C29 C32 F12 114.7(7) . . . . ?
C28 C29 C32 F10A -72.6(15) . . . . ?
C28 C29 C32 F11A 174.2(19) . . . . ?
C28 C29 C32 F12A 37.0(16) . . . . ?
C29 C30 C31 C26 -1.0(7) . . . . ?
C30 C29 C32 F10 176.5(5) . . . . ?
C30 C29 C32 F11 53.8(9) . . . . ?
C30 C29 C32 F12 -65.2(7) . . . . ?
C30 C29 C32 F10A 107.6(14) . . . . ?
C30 C29 C32 F11A -6(2) . . . . ?
C30 C29 C32 F12A -142.8(15) . . . . ?
C31 C26 C27 C28 -1.5(8) . . . . ?
C32 C29 C30 C31 177.2(5) . . . . ?
C33 C34 C35 C36 -177.1(3) . . . . ?
C33 C34 C39 C38 175.9(3) . . . . ?
C34 C35 C36 C37 0.6(6) . . . . ?
C35 C34 C39 C38 -1.6(5) . . . . ?
C35 C36 C37 C38 -0.3(6) . . . . ?
C35 C36 C37 C40 178.7(4) . . . . ?
C36 C37 C38 C39 -0.9(6) . . . . ?
C36 C37 C40 F13 -108.4(6) . . . . ?
C36 C37 C40 F14 141.0(6) . . . . ?
C36 C37 C40 F15 13.0(8) . . . . ?
C36 C37 C40 F13A -166.1(10) . . . . ?
C36 C37 C40 F14A 81.0(9) . . . . ?
C36 C37 C40 F15A -34.1(12) . . . . ?
C37 C38 C39 C34 1.9(6) . . . . ?
C38 C37 C40 F13 70.5(6) . . . . ?
C38 C37 C40 F14 -40.1(7) . . . . ?
C38 C37 C40 F15 -168.0(6) . . . . ?
C38 C37 C40 F13A 12.9(11) . . . . ?
C38 C37 C40 F14A -100.1(9) . . . . ?
C38 C37 C40 F15A 144.9(11) . . . . ?
C39 C34 C35 C36 0.4(5) . . . . ?
C40 C37 C38 C39 -179.9(4) . . . . ?
C41 C42 C43 C44 180.0(3) . . . . ?
C41 C42 C47 C46 179.3(3) . . . . ?
C42 C43 C44 C45 0.7(6) . . . . ?
C43 C42 C47 C46 -1.8(6) . . . . ?
C43 C44 C45 C46 -1.8(7) . . . . ?
C43 C44 C45 C48 178.3(4) . . . . ?
C44 C45 C46 C47 1.1(7) . . . . ?
C44 C45 C48 F16 120.2(9) . . . . ?
C44 C45 C48 F17 -121.4(7) . . . . ?
C44 C45 C48 F18 -4.8(10) . . . . ?
C44 C45 C48 F16A 29.3(15) . . . . ?
C44 C45 C48 F17A 144.0(13) . . . . ?
C44 C45 C48 F18A -98.5(16) . . . . ?
C45 C46 C47 C42 0.7(6) . . . . ?
C46 C45 C48 F16 -59.7(9) . . . . ?
C46 C45 C48 F17 58.7(8) . . . . ?
C46 C45 C48 F18 175.3(9) . . . . ?
C46 C45 C48 F16A -150.6(14) . . . . ?
C46 C45 C48 F17A -35.9(14) . . . . ?
C46 C45 C48 F18A 81.6(16) . . . . ?
C47 C42 C43 C44 1.1(6) . . . . ?
C48 C45 C46 C47 -179.0(4) . . . . ?
C49 C50 C51 C52 176.7(3) . . . . ?
C49 C50 C55 C54 -176.8(3) . . . . ?
C50 C51 C52 C53 -0.1(6) . . . . ?
C51 C50 C55 C54 0.1(5) . . . . ?
C51 C52 C53 C54 0.7(6) . . . . ?
C51 C52 C53 C56 -177.9(4) . . . . ?
C52 C53 C54 C55 -0.8(6) . . . . ?
C52 C53 C56 F19 -4.8(10) . . . . ?
C52 C53 C56 F20 -132.8(8) . . . . ?
C52 C53 C56 F21 113.6(9) . . . . ?
C52 C53 C56 F19A -27.9(10) . . . . ?
C52 C53 C56 F20A -148.6(10) . . . . ?
C52 C53 C56 F21A 85.3(14) . . . . ?
C53 C54 C55 C50 0.4(5) . . . . ?
C54 C53 C56 F19 176.6(9) . . . . ?
C54 C53 C56 F20 48.6(9) . . . . ?
C54 C53 C56 F21 -65.0(9) . . . . ?
C54 C53 C56 F19A 153.5(9) . . . . ?
C54 C53 C56 F20A 32.7(11) . . . . ?
C54 C53 C56 F21A -93.3(13) . . . . ?
C55 C50 C51 C52 -0.3(5) . . . . ?
C56 C53 C54 C55 177.8(4) . . . . ?
C57 C58 C59 C60 -179.4(3) . . . . ?
C57 C58 C63 C62 178.0(3) . . . . ?
C58 C59 C60 C61 0.9(6) . . . . ?
C59 C58 C63 C62 -2.1(5) . . . . ?
C59 C60 C61 C62 -1.3(6) . . . . ?
C59 C60 C61 C64 -179.0(4) . . . . ?
C60 C61 C62 C63 -0.1(6) . . . . ?
C60 C61 C64 F22 81.8(5) . . . . ?
C60 C61 C64 F23 -37.0(6) . . . . ?
C60 C61 C64 F24 -157.6(5) . . . . ?
C60 C61 C64 F22A 37.7(18) . . . . ?
C60 C61 C64 F23A -83.8(18) . . . . ?
C60 C61 C64 F24A 155.1(18) . . . . ?
C61 C62 C63 C58 1.8(5) . . . . ?
C62 C61 C64 F22 -96.0(5) . . . . ?
C62 C61 C64 F23 145.3(4) . . . . ?
C62 C61 C64 F24 24.6(7) . . . . ?
C62 C61 C64 F22A -140.1(18) . . . . ?
C62 C61 C64 F23A 98.5(18) . . . . ?
C62 C61 C64 F24A -22.7(18) . . . . ?
C63 C58 C59 C60 0.7(5) . . . . ?
C64 C61 C62 C63 177.6(4) . . . . ?
C65 C66 C67 C68 -179.9(4) . . . . ?
C65 C66 C71 C70 179.9(4) . . . . ?
C66 C67 C68 C69 0.4(7) . . . . ?
C67 C66 C71 C70 0.3(7) . . . . ?
C67 C68 C69 C70 -0.4(7) . . . . ?
C67 C68 C69 C72 178.1(5) . . . . ?
C68 C69 C70 C71 0.3(8) . . . . ?
C68 C69 C72 F25 18.8(9) . . . . ?
C68 C69 C72 F26 -100.2(7) . . . . ?
C68 C69 C72 F27 139.6(8) . . . . ?
C68 C69 C72 F25A -13.3(15) . . . . ?
C68 C69 C72 F26A -146.9(15) . . . . ?
C68 C69 C72 F27A 99.2(14) . . . . ?
C69 C70 C71 C66 -0.3(7) . . . . ?
C70 C69 C72 F25 -162.6(6) . . . . ?
C70 C69 C72 F26 78.3(8) . . . . ?
C70 C69 C72 F27 -41.8(10) . . . . ?
C70 C69 C72 F25A 165.2(14) . . . . ?
C70 C69 C72 F26A 31.6(16) . . . . ?
C70 C69 C72 F27A -82.3(14) . . . . ?
C71 C66 C67 C68 -0.4(6) . . . . ?
C72 C69 C70 C71 -178.2(5) . . . . ?
C73 C74 C75 C76 179.8(3) . . . . ?
C73 C74 C79 C78 -178.6(3) . . . . ?
C74 C75 C76 C77 -1.5(5) . . . . ?
C75 C74 C79 C78 1.7(6) . . . . ?
C75 C76 C77 C78 2.2(6) . . . . ?
C75 C76 C77 C80 -173.1(4) . . . . ?
C76 C77 C78 C79 -1.0(6) . . . . ?
C76 C77 C80 F28 -159.4(4) . . . . ?
C76 C77 C80 F29 82.3(5) . . . . ?
C76 C77 C80 F30 -35.2(6) . . . . ?
C77 C78 C79 C74 -0.9(6) . . . . ?
C78 C77 C80 F28 25.2(6) . . . . ?
C78 C77 C80 F29 -93.1(5) . . . . ?
C78 C77 C80 F30 149.4(4) . . . . ?
C79 C74 C75 C76 -0.4(5) . . . . ?
C80 C77 C78 C79 174.3(4) . . . . ?
C81 P1 O21 Eu1 -43.6(9) . . . . ?
C81 P1 C87 C88 65.1(4) . . . . ?
C81 P1 C87 C92 -112.6(3) . . . . ?
C81 P1 C93 C94 64.9(3) . . . . ?
C81 P1 C93 C98 -120.9(3) . . . . ?
C81 C82 C83 C84 0.2(8) . . . . ?
C82 C81 C86 C85 -0.4(7) . . . . ?
C82 C83 C84 C85 -0.9(9) . . . . ?
C83 C84 C85 C86 1.0(9) . . . . ?
C84 C85 C86 C81 -0.3(9) . . . . ?
C86 C81 C82 C83 0.4(7) . . . . ?
C87 P1 O21 Eu1 -160.9(8) . . . . ?
C87 P1 C81 C82 97.8(3) . . . . ?
C87 P1 C81 C86 -79.5(4) . . . . ?
C87 P1 C93 C94 -178.4(3) . . . . ?
C87 P1 C93 C98 -4.2(4) . . . . ?
C87 C88 C89 C90 1.1(6) . . . . ?
C88 C87 C92 C91 -0.6(6) . . . . ?
C88 C89 C90 C91 -1.4(7) . . . . ?
C89 C90 C91 C92 0.6(6) . . . . ?
C90 C91 C92 C87 0.3(6) . . . . ?
C92 C87 C88 C89 -0.2(6) . . . . ?
C93 P1 O21 Eu1 76.5(9) . . . . ?
C93 P1 C81 C82 -143.3(3) . . . . ?
C93 P1 C81 C86 39.3(4) . . . . ?
C93 P1 C87 C88 -52.5(4) . . . . ?
C93 P1 C87 C92 129.8(3) . . . . ?
C93 C94 C95 C96 0.8(8) . . . . ?
C94 C93 C98 C97 -2.3(6) . . . . ?
C94 C95 C96 C97 -1.8(8) . . . . ?
C95 C96 C97 C98 0.7(8) . . . . ?
C96 C97 C98 C93 1.4(7) . . . . ?
C98 C93 C94 C95 1.3(6) . . . . ?
C16A C13 C14 C15 173.7(6) . . . . ?
